data_7129572
loop_
_publ_author_name
'Schaper, Gerrit'
'Wenzel, Marco'
'Schwarzenbolz, Uwe'
'Steup, Johannes'
'Hennersdorf, Felix'
'Henle, Thomas'
'Lindoy, Leonard F.'
'Weigand, Jan J.'

_publ_section_title
;
 Insights at the molecular level into the formation of oxo-bridged
 trinuclear uranyl complexes
;
_journal_name_full 'Chemical Communications'
_journal_paper_doi 10.1039/D1CC06310C
_journal_year 2022
_chemical_formula_moiety 'C69 H70 N3 O34 U3, C53 H55 N3 O24 U2, H3 O, C4 H10 O, 2(C7 H5 N)'
_chemical_formula_sum 'C140 H148 N8 O60 U5'
_chemical_formula_weight 4092.81
_space_group_crystal_system orthorhombic
_space_group_IT_number 19
_space_group_name_Hall 'P 2ac 2ab'
_space_group_name_H-M_alt 'P 21 21 21'
_atom_sites_solution_hydrogens mixed
_audit_creation_date 2021-12-07
_audit_creation_method
;
Olex2 1.3-ac4
(compiled 2020.11.27 svn.r5f609507 for Rigaku Oxford Diffraction, GUI svn.r6214)
;
_audit_update_record
;
2021-12-07 deposited with the CCDC.	2022-01-05 downloaded from the CCDC.
;
_cell_angle_alpha 90
_cell_angle_beta 90
_cell_angle_gamma 90
_cell_formula_units_Z 4
_cell_length_a 20.89580(10)
_cell_length_b 23.13860(10)
_cell_length_c 40.88710(10)
_cell_measurement_reflns_used 139108
_cell_measurement_temperature 100.00(10)
_cell_measurement_theta_max 76.3040
_cell_measurement_theta_min 2.8480
_cell_volume 19768.89(14)
_computing_cell_refinement 'CrysAlisPro 1.171.41.118a (Rigaku OD, 2021)'
_computing_data_collection 'CrysAlisPro 1.171.41.118a (Rigaku OD, 2021)'
_computing_data_reduction 'CrysAlisPro 1.171.41.118a (Rigaku OD, 2021)'
_computing_molecular_graphics 'Olex2 1.3-ac4 (Dolomanov et al., 2009)'
_computing_publication_material 'Olex2 1.3-ac4 (Dolomanov et al., 2009)'
_computing_structure_refinement 'SHELXL-2018/3 (Sheldrick, 2018)'
_computing_structure_solution 'SHELXT 2018/2 (Sheldrick, 2018)'
_diffrn_ambient_environment N~2~
_diffrn_ambient_temperature 100.00(10)
_diffrn_detector 'CCD plate'
_diffrn_detector_area_resol_mean 10.5700
_diffrn_detector_type AtlasS2
_diffrn_measured_fraction_theta_full 1.000
_diffrn_measured_fraction_theta_max 0.995
_diffrn_measurement_details
;
List of Runs (angles in degrees, time in seconds):

  # Type    Start    End  Width  t~exp~   \w     \q     \k     \f   Frames
#--------------------------------------------------------------------------
  1  \w    -65.00  29.00   0.50    3.00    --  -40.50  57.00  60.00  188
  2  \w   -111.00 -17.00   0.50    3.00    --  -40.50 -57.00 -90.00  188
  3  \w    -53.00  29.00   0.50    3.00    --  -40.50  38.00-150.00  164
  4  \w     24.00  79.00   0.50    3.00    --   42.27 -99.00-150.00  110
  5  \w      6.00  74.00   0.50    3.00    --   42.27 -99.00 120.00  136
  6  \w     37.00  95.00   0.50   12.00    --  111.00 -77.00 -90.00  116
  7  \w     54.00  88.00   0.50   12.00    --  111.00 -94.00  60.00   68
  8  \w     37.00  76.00   0.50   12.00    --  111.00 -30.00   0.00   78
  9  \w    108.00 176.00   0.50   12.00    --  111.00  30.00-150.00  136
 10  \w     51.00 109.00   0.50   12.00    --  111.00-111.00   0.00  116
 11  \w     87.00 173.00   0.50   12.00    --  111.00  30.00 -90.00  172
 12  \w     58.00 109.00   0.50   12.00    --  111.00-111.00 150.00  102
 13  \w     63.00  89.00   0.50   12.00    --  111.00 -61.00  30.00   52
 14  \w    138.00 164.00   0.50   12.00    --  111.00 111.00   0.00   52
 15  \w    125.00 178.00   0.50   12.00    --  111.00 111.00 120.00  106
 16  \w     36.00 109.00   0.50   12.00    --  111.00-111.00  60.00  146
 17  \w     83.00 109.00   0.50   12.00    --  111.00-111.00 -90.00   52
 18  \w    131.00 173.00   0.50   12.00    --  111.00  45.00 -60.00   84
 19  \w     71.00 109.00   0.50   12.00    --  111.00-111.00-150.00   76
 20  \w    107.00 132.00   0.50   12.00    --  111.00 111.00-150.00   50
 21  \w     36.00 102.00   0.50   12.00    --  111.00-111.00-180.00  132
 22  \w     75.00 135.00   0.50   12.00    --  111.00 -45.00  90.00  120
 23  \w     87.00 145.00   0.50   12.00    --  111.00  45.00 -30.00  116
 24  \w     36.00 108.00   0.50   12.00    --  111.00-111.00 120.00  144
 25  \w     83.00 109.00   0.50   12.00    --  111.00-111.00 -60.00   52
 26  \w    124.00 176.00   0.50   12.00    --  111.00  45.00   0.00  104
 27  \w    103.00 174.00   0.50   12.00    --  111.00  77.00 150.00  142
 28  \w    114.00 139.00   0.50   12.00    --  111.00 -61.00  30.00   50
 29  \w     89.00 119.00   0.50   12.00    --  111.00  45.00 -60.00   60
 30  \w     94.00 129.00   0.50   12.00    --  111.00 -30.00   0.00   70
 31  \w     84.00 140.00   0.50   12.00    --  111.00 -77.00 150.00  112
;
_diffrn_measurement_device 'four-circle diffractometer'
_diffrn_measurement_device_type 'SuperNova, Dual, Cu at home/near, AtlasS2'
_diffrn_measurement_method '\w scans'
_diffrn_orient_matrix_type 'CrysAlisPro convention (1999,Acta A55,543-557)'
_diffrn_orient_matrix_UB_11 -0.0235547000
_diffrn_orient_matrix_UB_12 0.0413276000
_diffrn_orient_matrix_UB_13 -0.0269758000
_diffrn_orient_matrix_UB_21 0.0697911000
_diffrn_orient_matrix_UB_22 0.0164562000
_diffrn_orient_matrix_UB_23 -0.0078277000
_diffrn_orient_matrix_UB_31 0.0035183000
_diffrn_orient_matrix_UB_32 -0.0495564000
_diffrn_orient_matrix_UB_33 -0.0250928000
_diffrn_radiation_monochromator mirror
_diffrn_radiation_probe x-ray
_diffrn_radiation_type 'Cu K\a'
_diffrn_radiation_wavelength 1.54184
_diffrn_reflns_av_R_equivalents 0.0342
_diffrn_reflns_av_unetI/netI 0.0249
_diffrn_reflns_Laue_measured_fraction_full 1.000
_diffrn_reflns_Laue_measured_fraction_max 0.995
_diffrn_reflns_limit_h_max 26
_diffrn_reflns_limit_h_min -23
_diffrn_reflns_limit_k_max 27
_diffrn_reflns_limit_k_min -29
_diffrn_reflns_limit_l_max 47
_diffrn_reflns_limit_l_min -51
_diffrn_reflns_number 210322
_diffrn_reflns_point_group_measured_fraction_full 1.000
_diffrn_reflns_point_group_measured_fraction_max 0.993
_diffrn_reflns_theta_full 67.684
_diffrn_reflns_theta_max 76.697
_diffrn_reflns_theta_min 2.375
_diffrn_source 'micro-focus sealed X-ray tube'
_diffrn_source_type 'SuperNova (Cu) X-ray Source'
_exptl_absorpt_coefficient_mu 11.985
_exptl_absorpt_correction_T_max 0.490
_exptl_absorpt_correction_T_min 0.226
_exptl_absorpt_correction_type gaussian
_exptl_absorpt_process_details
;
CrysAlisPro 1.171.41.118a (Rigaku Oxford Diffraction, 2021)
Numerical absorption correction based on gaussian integration over
a multifaceted crystal model
Empirical absorption correction using spherical harmonics,
implemented in SCALE3 ABSPACK scaling algorithm.
;
_exptl_crystal_colour orange
_exptl_crystal_colour_primary orange
_exptl_crystal_density_diffrn 1.375
_exptl_crystal_description block
_exptl_crystal_F_000 7936
_exptl_crystal_size_max 0.196
_exptl_crystal_size_mid 0.152
_exptl_crystal_size_min 0.134
_refine_diff_density_max 1.338
_refine_diff_density_min -2.194
_refine_diff_density_rms 0.129
_refine_ls_abs_structure_details
;
 Refined as an inversion twin.
;
_refine_ls_abs_structure_Flack 0.036(4)
_refine_ls_extinction_method none
_refine_ls_goodness_of_fit_ref 1.055
_refine_ls_hydrogen_treatment mixed
_refine_ls_matrix_type full
_refine_ls_number_parameters 1745
_refine_ls_number_reflns 41376
_refine_ls_number_restraints 107
_refine_ls_restrained_S_all NaN
_refine_ls_R_factor_all 0.0353
_refine_ls_R_factor_gt 0.0352
_refine_ls_shift/su_max 0.018
_refine_ls_shift/su_mean 0.000
_refine_ls_structure_factor_coef Fsqd
_refine_ls_weighting_details 'w=1/[\s^2^(Fo^2^)+(0.0384P)^2^+105.7950P] where P=(Fo^2^+2Fc^2^)/3'
_refine_ls_weighting_scheme calc
_refine_ls_wR_factor_gt 0.0916
_refine_ls_wR_factor_ref 0.0916
_reflns_Friedel_coverage 0.869
_reflns_Friedel_fraction_full 1.000
_reflns_Friedel_fraction_max 0.990
_reflns_number_gt 41246
_reflns_number_total 41376
_reflns_threshold_expression 'I > 2\s(I)'
_cod_data_source_file d1cc06310c2.cif
_cod_data_source_block 1
_cod_database_code 7129572
_shelx_shelxl_version_number 2018/3
_chemical_oxdiff_formula C151H163N9O61U5
_shelx_space_group_comment
;
The symmetry employed for this shelxl refinement is uniquely defined
by the following loop, which should always be used as a source of
symmetry information in preference to the above space-group names.
They are only intended as comments.
;
_reflns_odcompleteness_completeness 99.98
_reflns_odcompleteness_iscentric 1
_reflns_odcompleteness_theta 74.33
_olex2_refinement_description
;
1. Twinned data refinement
 Scales: 0.964(4)
 0.036(4)
2. Fixed Uiso
 At 1.2 times of:
  All C(H) groups, All C(H,H) groups, All N(H,H) groups
 At 1.5 times of:
  All C(H,H,H) groups, All O(H) groups, All O(H,H) groups, All O(H,H,H) groups
3. Restrained distances
 O1-H1
 0.9 with sigma of 0
 H42E-O48
 2 with sigma of 0.2
 O55-H1
 1.8 with sigma of 0.1
 O2-H2A = O2-H2B = O2-H2C
 0.9 with sigma of 0
 O11-H2C = O7-H2A = O3-H2B
 2 with sigma of 0.1
 O42-H42E = O42-H42D
 0.9 with sigma of 0
 H1-U2 \\sim H1-U1 \\sim H1-U3
 with sigma of 0.01
 H2C-H2A \\sim H2A-H2B \\sim H2C-H2B
 with sigma of 0.01
4. Uiso/Uaniso restraints and constraints
N8 \\sim C127 \\sim C128 \\sim C129 \\sim C130 \\sim C131 \\sim C132 \\sim
C133: within 2A with sigma of 0.01 and sigma for terminal atoms of 0.02 within
2A
O60 \\sim C125 \\sim C126: within 2A with sigma of 0.01 and sigma for terminal
atoms of 0.02 within 2A
C16 \\sim C74 \\sim C75 \\sim C76 \\sim C77: within 2A with sigma of 0.01 and
sigma for terminal atoms of 0.02 within 2A
O60 \\sim C123 \\sim C124 \\sim C125 \\sim C126: within 2A with sigma of 0.01
and sigma for terminal atoms of 0.02 within 2A
Uanis(O9) = Uanis(C25)
Uanis(N7) = Uanis(C134)
Uanis(C52) = Uanis(C51)
Uanis(C31) = Uanis(C30) = Uanis(C29) = Uanis(C28) = Uanis(C27) = Uanis(C32) =
Uanis(C25)
Uanis(C1) = Uanis(C2)
Uanis(C67) = Uanis(C66)
Uanis(C16) = Uanis(O59)
Uanis(C67) = Uanis(C16)
Uanis(C16) = Uanis(O60)
Uanis(O20) = Uanis(C16)
Uanis(C38) = Uanis(C34) = Uanis(C41) = Uanis(C2)
Uanis(C93) = Uanis(C95) = Uanis(C97) = Uanis(C98) = Uanis(C99)
5.a Rotating group:
 O42(H42D,H42E)
5.b Ternary CH refined with riding coordinates:
 C12(H12), C13(H13), C14(H14), C15(H15), C16(H16), C35(H35), C36(H36),
 C37(H37), C38(H38), C39(H39), C58(H58), C59(H59), C60(H60), C61(H61), C62(H62),
  C81(H81), C82(H82), C83(H83), C84(H84), C85(H85), C104(H104), C105(H105),
 C106(H106), C107(H107), C108(H108)
5.c Secondary CH2 refined with riding coordinates:
 C17(H17A,H17B), C40(H40A,H40B), C63(H63A,H63B), C86(H86A,H86B), C109(H10A,
 H10B), C124(H12D,H12E), C125(H12F,H12G)
5.d Aromatic/amide H refined with riding coordinates:
 C2(H2), C3(H3), C5(H5), C6(H6), C7(H7), C8(H8), C11(H11), C25(H25), C26(H26),
 C28(H28), C29(H29), C30(H30), C31(H31), C34(H34), C48(H48), C49(H49), C51(H51),
  C52(H52), C53(H53), C54(H54), C57(H57), C74(H74), C75(H75), C76(H76),
 C77(H77), C72(H72), C71(H71), C80(H80), C95(H95), C94(H94), C97(H97), C98(H98),
  C99(H99), C100(H100), C103(H103), C118(H118), C119(H119), C120(H120),
 C121(H121), C122(H122), C139(H139), C140(H140), C136(H136), C137(H137),
 C138(H138), C129(H129), C130(H130), C131(H131), C132(H132), C133(H133)
5.e Fitted hexagon refined as free rotating group:
 C27(C28,C29,C30,C31,C32), C48(C47,C56,C55,C50,C49), C79(C78,C73,C72,C71,C70),
 C96(C95,C94,C93,C102,C101), C139(C140,C135,C136,C137,C138), C129(C130,C131,
 C132,C133,C128)
5.f X=CH2 refined with riding coordinates:
 N6(H6A,H6B)
5.g Idealised Me refined as rotating group:
 C19(H19A,H19B,H19C), C21(H21A,H21B,H21C), C23(H23A,H23B,H23C), C42(H42A,H42B,
 H42C), C44(H44A,H44B,H44C), C46(H46A,H46B,H46C), C65(H65A,H65B,H65C), C67(H67A,
 H67B,H67C), C69(H69A,H69B,H69C), C88(H88A,H88B,H88C), C90(H90A,H90B,H90C),
 C92(H92A,H92B,H92C), C111(H11A,H11B,H11C), C113(H11D,H11E,H11F), C115(H11G,
 H11H,H11I), C123(H12A,H12B,H12C), C126(H12H,H12I,H12J)
;
_olex2_submission_special_instructions 'No special instructions were received'
_oxdiff_exptl_absorpt_empirical_details
;
Empirical correction (ABSPACK) includes:
- Absorption correction using spherical harmonics
- Frame scaling
;
_oxdiff_exptl_absorpt_empirical_full_max 1.870
_oxdiff_exptl_absorpt_empirical_full_min 0.784

loop_
_space_group_symop_operation_xyz
'x, y, z'
'-x+1/2, -y, z+1/2'
'-x, y+1/2, -z+1/2'
'x+1/2, -y+1/2, -z'

loop_
_atom_site_label
_atom_site_type_symbol
_atom_site_fract_x
_atom_site_fract_y
_atom_site_fract_z
_atom_site_U_iso_or_equiv
_atom_site_adp_type
_atom_site_occupancy
_atom_site_site_symmetry_order
_atom_site_calc_flag
_atom_site_refinement_flags_posn
_atom_site_refinement_flags_adp
_atom_site_refinement_flags_occupancy
_atom_site_disorder_assembly
_atom_site_disorder_group
U1 U 0.43045(2) 0.44714(2) 0.26203(2) 0.02692(6) Uani 1 1 d D . . . .
U2 U 0.30007(2) 0.53496(2) 0.31224(2) 0.02736(6) Uani 1 1 d D . . . .
U3 U 0.29447(2) 0.36270(2) 0.30840(2) 0.02738(6) Uani 1 1 d D . . . .
O1 O 0.36062(2) 0.44784(2) 0.30868(2) 0.0265(11) Uani 1 1 d D . . . .
H1 H 0.38555(2) 0.44546(2) 0.32658(2) 0.040 Uiso 1 1 d D U . . .
O3 O 0.3643(3) 0.4450(3) 0.23391(16) 0.0348(14) Uani 1 1 d D . . . .
O4 O 0.4970(3) 0.4520(3) 0.28958(16) 0.0310(13) Uani 1 1 d . . . . .
O5 O 0.4934(4) 0.4085(3) 0.22470(17) 0.0365(15) Uani 1 1 d . . . . .
O6 O 0.3957(3) 0.5417(3) 0.27753(16) 0.0290(13) Uani 1 1 d . . . . .
O7 O 0.2568(3) 0.5222(3) 0.27563(17) 0.0354(14) Uani 1 1 d D . . . .
O8 O 0.3441(3) 0.5476(3) 0.34872(16) 0.0324(13) Uani 1 1 d . . . . .
O9 O 0.2734(5) 0.6273(3) 0.3084(2) 0.0621(12) Uani 1 1 d . . . . .
O10 O 0.2452(3) 0.4475(3) 0.33171(16) 0.0343(13) Uani 1 1 d . . . . .
O11 O 0.2593(3) 0.3796(3) 0.27024(17) 0.0351(14) Uani 1 1 d D . . . .
O12 O 0.3278(3) 0.3433(3) 0.34684(17) 0.0323(14) Uani 1 1 d . . . . .
O13 O 0.2138(3) 0.3023(2) 0.31785(16) 0.0292(13) Uani 1 1 d . . . . .
O14 O 0.3976(3) 0.3539(2) 0.28100(15) 0.0267(12) Uani 1 1 d . . . . .
O15 O 0.4111(3) 0.6412(3) 0.27602(17) 0.0343(15) Uani 1 1 d . . . . .
O16 O 0.3984(4) 0.6785(3) 0.3465(2) 0.0450(18) Uani 1 1 d . . . . .
O17 O 0.4463(6) 0.7298(4) 0.3858(2) 0.066(3) Uani 1 1 d . . . . .
O18 O 0.5685(3) 0.6341(3) 0.31310(17) 0.0364(14) Uani 1 1 d . . . . .
O19 O 0.6403(4) 0.6921(4) 0.2905(2) 0.0464(19) Uani 1 1 d . . . . .
O20 O 0.5867(5) 0.5922(3) 0.2430(2) 0.0538(10) Uani 1 1 d . . . . .
O21 O 0.6479(4) 0.5439(4) 0.2786(2) 0.051(2) Uani 1 1 d . . . . .
O22 O 0.1485(3) 0.4051(3) 0.35061(17) 0.0316(14) Uani 1 1 d . . . . .
O23 O 0.0667(3) 0.3655(3) 0.39845(18) 0.0405(16) Uani 1 1 d . . . . .
O24 O 0.0135(4) 0.3087(4) 0.3633(2) 0.055(2) Uani 1 1 d . . . . .
O25 O 0.2223(4) 0.4089(3) 0.43049(19) 0.0428(17) Uani 1 1 d . . . . .
O26 O 0.1719(5) 0.4504(5) 0.4727(2) 0.071(3) Uani 1 1 d . . . . .
O27 O 0.1865(4) 0.5357(3) 0.41636(17) 0.0387(16) Uani 1 1 d . . . . .
O28 O 0.2865(5) 0.5372(5) 0.4368(3) 0.075(3) Uani 1 1 d . . . . .
O29 O 0.4838(3) 0.2980(3) 0.26259(16) 0.0316(13) Uani 1 1 d . . . . .
O30 O 0.6071(3) 0.3492(3) 0.27522(17) 0.0366(15) Uani 1 1 d . . . . .
O31 O 0.6300(5) 0.3105(4) 0.2257(2) 0.061(2) Uani 1 1 d . . . . .
O32 O 0.5284(3) 0.2346(3) 0.34022(16) 0.0308(14) Uani 1 1 d . . . . .
O33 O 0.5344(4) 0.1381(3) 0.33558(18) 0.0393(16) Uani 1 1 d . . . . .
O34 O 0.3974(3) 0.1837(3) 0.32516(17) 0.0350(15) Uani 1 1 d . . . . .
O35 O 0.4134(4) 0.2073(3) 0.37855(18) 0.0437(17) Uani 1 1 d . . . . .
N1 N 0.4742(4) 0.5230(4) 0.2255(2) 0.0324(17) Uani 1 1 d . . . . .
N2 N 0.2041(4) 0.5565(4) 0.3478(2) 0.0353(17) Uani 1 1 d . . . . .
N3 N 0.3195(4) 0.2648(3) 0.28692(19) 0.0294(16) Uani 1 1 d . . . . .
C1 C 0.4986(5) 0.4131(5) 0.1929(3) 0.0420(10) Uani 1 1 d . . . . .
C2 C 0.5088(5) 0.3595(5) 0.1750(3) 0.0420(10) Uani 1 1 d . . . . .
H2 H 0.510853 0.324388 0.186102 0.050 Uiso 1 1 calc R U . . .
C3 C 0.5152(8) 0.3614(6) 0.1421(4) 0.068(4) Uani 1 1 d . . . . .
H3 H 0.520593 0.327008 0.130628 0.081 Uiso 1 1 calc R U . . .
C4 C 0.5139(8) 0.4147(5) 0.1245(3) 0.060(4) Uani 1 1 d . . . . .
C5 C 0.5204(10) 0.4142(7) 0.0899(3) 0.078(5) Uani 1 1 d . . . . .
H5 H 0.526531 0.379555 0.078872 0.093 Uiso 1 1 calc R U . . .
C6 C 0.5174(10) 0.4664(7) 0.0725(4) 0.077(5) Uani 1 1 d . . . . .
H6 H 0.521756 0.466649 0.049887 0.092 Uiso 1 1 calc R U . . .
C7 C 0.5078(7) 0.5177(6) 0.0894(3) 0.054(3) Uani 1 1 d . . . . .
H7 H 0.507837 0.552442 0.078014 0.065 Uiso 1 1 calc R U . . .
C8 C 0.4985(7) 0.5181(5) 0.1221(3) 0.048(3) Uani 1 1 d . . . . .
H8 H 0.489484 0.553121 0.132194 0.057 Uiso 1 1 calc R U . . .
C9 C 0.5019(6) 0.4677(5) 0.1417(3) 0.041(2) Uani 1 1 d . . . . .
C10 C 0.4956(5) 0.4667(5) 0.1766(2) 0.037(2) Uani 1 1 d . . . . .
C11 C 0.4912(5) 0.5196(4) 0.1953(2) 0.0330(19) Uani 1 1 d . . . . .
H11 H 0.501356 0.553866 0.184606 0.040 Uiso 1 1 calc R U . . .
C12 C 0.4740(5) 0.5806(4) 0.2401(2) 0.0323(19) Uani 1 1 d . . . . .
H12 H 0.477731 0.609441 0.222682 0.039 Uiso 1 1 calc R U . . .
C13 C 0.4089(4) 0.5895(4) 0.2581(2) 0.0283(18) Uani 1 1 d . . . . .
H13 H 0.375110 0.592916 0.241558 0.034 Uiso 1 1 calc R U . . .
C14 C 0.4580(5) 0.6398(4) 0.3013(2) 0.0329(19) Uani 1 1 d . . . . .
H14 H 0.452555 0.604975 0.314679 0.040 Uiso 1 1 calc R U . . .
C15 C 0.5242(5) 0.6404(5) 0.2861(2) 0.034(2) Uani 1 1 d . . . . .
H15 H 0.531822 0.676394 0.274088 0.041 Uiso 1 1 calc R U . . .
C16 C 0.5302(7) 0.5880(5) 0.2638(3) 0.0538(10) Uani 1 1 d . . . . .
H16 H 0.533733 0.553152 0.277278 0.065 Uiso 1 1 calc R U . . .
C17 C 0.4481(6) 0.6949(4) 0.3229(3) 0.041(2) Uani 1 1 d . . . . .
H17A H 0.487375 0.705389 0.334069 0.049 Uiso 1 1 calc R U . . .
H17B H 0.434142 0.727374 0.309676 0.049 Uiso 1 1 calc R U . . .
C18 C 0.4051(6) 0.6998(5) 0.3769(3) 0.045(3) Uani 1 1 d . . . . .
C19 C 0.3514(7) 0.6771(5) 0.3980(3) 0.053(3) Uani 1 1 d . . . . .
H19A H 0.347926 0.700297 0.417409 0.080 Uiso 1 1 calc R U . . .
H19B H 0.360205 0.637785 0.404022 0.080 Uiso 1 1 calc R U . . .
H19C H 0.311906 0.678775 0.386058 0.080 Uiso 1 1 calc R U . . .
C20 C 0.6257(5) 0.6601(5) 0.3119(3) 0.042(2) Uani 1 1 d . . . . .
C21 C 0.6641(6) 0.6440(7) 0.3410(3) 0.057(3) Uani 1 1 d . . . . .
H21A H 0.638580 0.648435 0.360338 0.086 Uiso 1 1 calc R U . . .
H21B H 0.701008 0.668563 0.342381 0.086 Uiso 1 1 calc R U . . .
H21C H 0.677616 0.604457 0.339062 0.086 Uiso 1 1 calc R U . . .
C22 C 0.6413(5) 0.5651(4) 0.2523(3) 0.039(2) Uani 1 1 d . . . . .
C23 C 0.6896(6) 0.5686(6) 0.2257(3) 0.051(3) Uani 1 1 d . . . . .
H23A H 0.685508 0.535473 0.211699 0.076 Uiso 1 1 calc R U . . .
H23B H 0.731720 0.569363 0.235033 0.076 Uiso 1 1 calc R U . . .
H23C H 0.682669 0.603124 0.213201 0.076 Uiso 1 1 calc R U . . .
C24 C 0.2519(6) 0.6698(4) 0.3258(2) 0.039(2) Uani 1 1 d . . . . .
C25 C 0.2742(8) 0.7245(5) 0.3185(4) 0.0621(12) Uani 1 1 d . . . . .
H25 H 0.303494 0.729836 0.301717 0.075 Uiso 1 1 calc R U . . .
C26 C 0.2525(8) 0.7714(5) 0.3365(3) 0.059(4) Uani 1 1 d . . . . .
H26 H 0.269159 0.807737 0.331924 0.071 Uiso 1 1 calc R U . . .
C27 C 0.2067(5) 0.7663(3) 0.3612(2) 0.0621(12) Uani 1 1 d G . . . .
C28 C 0.1859(5) 0.8148(2) 0.3782(2) 0.0621(12) Uani 1 1 d G . . . .
H28 H 0.203087 0.850933 0.373413 0.075 Uiso 1 1 calc R U . . .
C29 C 0.1396(5) 0.8094(3) 0.4024(2) 0.0621(12) Uani 1 1 d G . . . .
H29 H 0.125675 0.841831 0.413760 0.075 Uiso 1 1 calc R U . . .
C30 C 0.1140(5) 0.7554(3) 0.4096(2) 0.0621(12) Uani 1 1 d G . . . .
H30 H 0.082922 0.751746 0.425726 0.075 Uiso 1 1 calc R U . . .
C31 C 0.1347(5) 0.7069(3) 0.3925(2) 0.0621(12) Uani 1 1 d G . . . .
H31 H 0.117581 0.670762 0.397345 0.075 Uiso 1 1 calc R U . . .
C32 C 0.1811(5) 0.7123(3) 0.3684(2) 0.0621(12) Uani 1 1 d G . . . .
C33 C 0.2059(6) 0.6621(4) 0.3499(3) 0.044(3) Uani 1 1 d . . . . .
C34 C 0.1783(6) 0.6072(5) 0.3575(3) 0.0420(10) Uani 1 1 d . . . . .
H34 H 0.140855 0.606287 0.369757 0.050 Uiso 1 1 calc R U . . .
C35 C 0.1702(5) 0.5042(4) 0.3611(3) 0.038(2) Uani 1 1 d . . . . .
H35 H 0.124558 0.512161 0.364304 0.045 Uiso 1 1 calc R U . . .
C36 C 0.1796(4) 0.4557(4) 0.3379(2) 0.0301(18) Uani 1 1 d . . . . .
H36 H 0.158747 0.465953 0.317182 0.036 Uiso 1 1 calc R U . . .
C37 C 0.1733(4) 0.3852(4) 0.3806(3) 0.0325(19) Uani 1 1 d . . . . .
H37 H 0.215802 0.368547 0.376999 0.039 Uiso 1 1 calc R U . . .
C38 C 0.1780(6) 0.4317(5) 0.4062(3) 0.0420(10) Uani 1 1 d . . . . .
H38 H 0.135927 0.437133 0.416352 0.050 Uiso 1 1 calc R U . . .
C39 C 0.2032(5) 0.4909(5) 0.3941(2) 0.037(2) Uani 1 1 d . . . . .
H39 H 0.249772 0.489383 0.391237 0.045 Uiso 1 1 calc R U . . .
C40 C 0.1279(5) 0.3380(4) 0.3921(3) 0.038(2) Uani 1 1 d . . . . .
H40A H 0.123333 0.308609 0.375302 0.045 Uiso 1 1 calc R U . . .
H40B H 0.144118 0.319855 0.411788 0.045 Uiso 1 1 calc R U . . .
C41 C 0.0164(5) 0.3492(5) 0.3805(3) 0.0420(10) Uani 1 1 d . . . . .
C42 C -0.0371(6) 0.3943(6) 0.3844(4) 0.063(4) Uani 1 1 d . . . . .
H42A H -0.049064 0.397161 0.407008 0.095 Uiso 1 1 calc R U . . .
H42B H -0.073624 0.382748 0.371710 0.095 Uiso 1 1 calc R U . . .
H42C H -0.022190 0.431229 0.376846 0.095 Uiso 1 1 calc R U . . .
C43 C 0.2130(7) 0.4178(5) 0.4624(3) 0.054(3) Uani 1 1 d . . . . .
C44 C 0.2628(9) 0.3892(6) 0.4832(3) 0.071(5) Uani 1 1 d . . . . .
H44A H 0.288891 0.418131 0.493443 0.107 Uiso 1 1 calc R U . . .
H44B H 0.289208 0.364846 0.469763 0.107 Uiso 1 1 calc R U . . .
H44C H 0.242317 0.366173 0.499684 0.107 Uiso 1 1 calc R U . . .
C45 C 0.2333(7) 0.5568(6) 0.4367(3) 0.057(3) Uani 1 1 d . . . . .
C46 C 0.2076(10) 0.6028(7) 0.4582(4) 0.083(5) Uani 1 1 d . . . . .
H46A H 0.162311 0.597641 0.460837 0.124 Uiso 1 1 calc R U . . .
H46B H 0.215781 0.639886 0.448517 0.124 Uiso 1 1 calc R U . . .
H46C H 0.228080 0.600800 0.479198 0.124 Uiso 1 1 calc R U . . .
C48 C 0.1147(3) 0.2664(3) 0.30139(16) 0.043(2) Uani 1 1 d G . . . .
H48 H 0.095374 0.288811 0.317478 0.052 Uiso 1 1 calc R U . . .
C47 C 0.1808(3) 0.2680(3) 0.29740(15) 0.039(2) Uani 1 1 d G . . . .
C56 C 0.2097(2) 0.2346(3) 0.27335(16) 0.037(2) Uani 1 1 d G . . . .
C55 C 0.1726(3) 0.1995(3) 0.25329(15) 0.037(2) Uani 1 1 d G . . . .
C50 C 0.1066(3) 0.1979(3) 0.25728(17) 0.047(3) Uani 1 1 d G . . . .
C49 C 0.0776(2) 0.2314(3) 0.28133(19) 0.049(3) Uani 1 1 d G . . . .
H49 H 0.033450 0.230279 0.283997 0.059 Uiso 1 1 calc R U . . .
C51 C 0.0669(7) 0.1644(7) 0.2363(4) 0.073(3) Uani 1 1 d . . . . .
H51 H 0.022591 0.166002 0.238350 0.088 Uiso 1 1 calc R U . . .
C52 C 0.0949(7) 0.1290(8) 0.2124(4) 0.073(3) Uani 1 1 d . . . . .
H52 H 0.070139 0.102455 0.200896 0.088 Uiso 1 1 calc R U . . .
C53 C 0.1596(7) 0.1340(6) 0.2061(4) 0.059(3) Uani 1 1 d . . . . .
H53 H 0.177550 0.115223 0.188237 0.070 Uiso 1 1 calc R U . . .
C54 C 0.1976(6) 0.1669(5) 0.2264(3) 0.046(3) Uani 1 1 d . . . . .
H54 H 0.241471 0.167963 0.222531 0.055 Uiso 1 1 calc R U . . .
C57 C 0.2793(5) 0.2290(4) 0.2728(2) 0.033(2) Uani 1 1 d . . . . .
H57 H 0.296525 0.197604 0.261608 0.039 Uiso 1 1 calc R U . . .
C58 C 0.3890(5) 0.2505(4) 0.2821(2) 0.0299(19) Uani 1 1 d . . . . .
H58 H 0.392976 0.216501 0.267933 0.036 Uiso 1 1 calc R U . . .
C59 C 0.4175(5) 0.3041(4) 0.2646(2) 0.0323(19) Uani 1 1 d . . . . .
H59 H 0.400358 0.305397 0.242276 0.039 Uiso 1 1 calc R U . . .
C60 C 0.4218(5) 0.2386(3) 0.3149(2) 0.0292(18) Uani 1 1 d . . . . .
H60 H 0.410671 0.268615 0.330822 0.035 Uiso 1 1 calc R U . . .
C61 C 0.4937(5) 0.2372(4) 0.3092(2) 0.0311(18) Uani 1 1 d . . . . .
H61 H 0.505329 0.204470 0.295241 0.037 Uiso 1 1 calc R U . . .
C62 C 0.5142(5) 0.2951(4) 0.2931(2) 0.0318(19) Uani 1 1 d . . . . .
H62 H 0.502825 0.328283 0.306834 0.038 Uiso 1 1 calc R U . . .
C63 C 0.5868(5) 0.2917(4) 0.2875(3) 0.035(2) Uani 1 1 d . . . . .
H63A H 0.608648 0.282653 0.307797 0.043 Uiso 1 1 calc R U . . .
H63B H 0.596791 0.261915 0.271596 0.043 Uiso 1 1 calc R U . . .
C64 C 0.6269(5) 0.3519(4) 0.2440(3) 0.040(2) Uani 1 1 d . . . . .
C65 C 0.6455(6) 0.4126(6) 0.2358(3) 0.054(3) Uani 1 1 d . . . . .
H65A H 0.613711 0.438777 0.244098 0.082 Uiso 1 1 calc R U . . .
H65B H 0.648715 0.416819 0.212544 0.082 Uiso 1 1 calc R U . . .
H65C H 0.686134 0.421317 0.245679 0.082 Uiso 1 1 calc R U . . .
C66 C 0.5482(7) 0.1830(5) 0.3503(3) 0.0538(10) Uani 1 1 d . . . . .
C67 C 0.5823(7) 0.1842(5) 0.3812(3) 0.0538(10) Uani 1 1 d . . . . .
H67A H 0.553269 0.194621 0.398401 0.081 Uiso 1 1 calc R U . . .
H67B H 0.616254 0.212047 0.380052 0.081 Uiso 1 1 calc R U . . .
H67C H 0.599889 0.146644 0.385547 0.081 Uiso 1 1 calc R U . . .
C68 C 0.3956(5) 0.1730(5) 0.3579(3) 0.039(2) Uani 1 1 d . . . . .
C69 C 0.3696(6) 0.1127(5) 0.3640(3) 0.051(3) Uani 1 1 d . . . . .
H69A H 0.328799 0.108649 0.353520 0.076 Uiso 1 1 calc R U . . .
H69B H 0.364766 0.106771 0.387151 0.076 Uiso 1 1 calc R U . . .
H69C H 0.398844 0.084604 0.355380 0.076 Uiso 1 1 calc R U . . .
U4 U 0.73528(2) 0.35463(2) 0.37834(2) 0.02767(6) Uani 1 1 d . . . . .
U5 U 0.75710(2) 0.28456(2) 0.46639(2) 0.02885(7) Uani 1 1 d . . . . .
O36 O 0.8001(3) 0.3999(3) 0.39164(18) 0.0370(15) Uani 1 1 d . . . . .
O37 O 0.6709(3) 0.3108(3) 0.36367(16) 0.0355(15) Uani 1 1 d . . . . .
O38 O 0.6741(3) 0.4409(3) 0.37856(16) 0.0296(13) Uani 1 1 d . . . . .
O39 O 0.7421(3) 0.3870(3) 0.32653(16) 0.0361(14) Uani 1 1 d . . . . .
O40 O 0.7836(3) 0.2761(3) 0.40859(15) 0.0286(13) Uani 1 1 d . . . . .
O41 O 0.8087(3) 0.3443(3) 0.47296(17) 0.0394(16) Uani 1 1 d . . . . .
O42 O 0.8522(4) 0.2254(3) 0.47187(18) 0.0425(17) Uani 1 1 d D . . . .
H42D H 0.868203 0.226119 0.492509 0.064 Uiso 1 1 d DR U . . .
H42E H 0.873931 0.200992 0.458634 0.064 Uiso 1 1 d DR U . . .
O43 O 0.7063(4) 0.2235(3) 0.46035(16) 0.0397(16) Uani 1 1 d . . . . .
O44 O 0.7596(4) 0.2622(4) 0.51945(15) 0.0407(17) Uani 1 1 d . . . . .
O45 O 0.6909(3) 0.3429(3) 0.43262(15) 0.0302(13) Uani 1 1 d . . . . .
O46 O 0.8414(3) 0.1887(3) 0.40930(17) 0.0329(14) Uani 1 1 d . . . . .
O47 O 0.8624(5) 0.0715(4) 0.4137(3) 0.062(2) Uani 1 1 d . . . . .
O48 O 0.9075(6) 0.1162(5) 0.4572(3) 0.072(3) Uani 1 1 d D . . . .
O49 O 0.7244(3) 0.1085(3) 0.36218(19) 0.0399(16) Uani 1 1 d . . . . .
O50 O 0.7683(6) 0.0532(5) 0.3234(3) 0.085(4) Uani 1 1 d . . . . .
O51 O 0.7774(3) 0.1939(3) 0.31421(17) 0.0398(16) Uani 1 1 d . . . . .
O52 O 0.6692(4) 0.1868(4) 0.3121(2) 0.0454(18) Uani 1 1 d . . . . .
O53 O 0.5891(3) 0.3816(3) 0.42299(15) 0.0274(12) Uani 1 1 d . . . . .
O54 O 0.4586(3) 0.3753(3) 0.40433(16) 0.0346(15) Uani 1 1 d . . . . .
O55 O 0.4420(3) 0.4171(3) 0.35590(16) 0.0325(14) Uani 1 1 d D . . . .
O56 O 0.4953(3) 0.2535(3) 0.44415(16) 0.0307(13) Uani 1 1 d . . . . .
O57 O 0.4089(4) 0.2833(4) 0.4705(2) 0.049(2) Uani 1 1 d . . . . .
O58 O 0.5455(3) 0.2989(3) 0.50721(16) 0.0382(16) Uani 1 1 d . . . . .
O59 O 0.5556(5) 0.2039(4) 0.5086(2) 0.0538(10) Uani 1 1 d . . . . .
N4 N 0.8172(4) 0.2990(4) 0.3469(2) 0.0366(18) Uani 1 1 d . . . . .
N5 N 0.6735(4) 0.3391(4) 0.49789(19) 0.0312(16) Uani 1 1 d . . . . .
N6 N 0.6099(4) 0.4377(4) 0.3353(2) 0.039(2) Uani 1 1 d . . . . .
H6A H 0.633248 0.411357 0.326474 0.047 Uiso 1 1 calc R U . . .
H6B H 0.576406 0.450145 0.325243 0.047 Uiso 1 1 calc R U . . .
C74 C 0.9520(8) 0.4799(9) 0.2636(5) 0.090(5) Uani 1 1 d . U . . .
H74 H 0.947197 0.514513 0.252308 0.108 Uiso 1 1 calc R U . . .
C75 C 1.0123(8) 0.4550(10) 0.2647(5) 0.095(5) Uani 1 1 d . U . . .
H75 H 1.046242 0.472126 0.253571 0.114 Uiso 1 1 calc R U . . .
C76 C 1.0218(8) 0.4054(9) 0.2821(5) 0.088(4) Uani 1 1 d . U . . .
H76 H 1.062830 0.390667 0.284924 0.106 Uiso 1 1 calc R U . . .
C77 C 0.9678(7) 0.3762(8) 0.2960(5) 0.081(4) Uani 1 1 d . U . . .
H77 H 0.972667 0.339987 0.305459 0.097 Uiso 1 1 calc R U . . .
C79 C 0.8528(3) 0.3797(3) 0.31109(18) 0.040(2) Uani 1 1 d G . . . .
C78 C 0.9050(3) 0.4039(3) 0.2951(2) 0.047(3) Uani 1 1 d G . . . .
C73 C 0.8983(3) 0.4559(3) 0.2784(2) 0.060(4) Uani 1 1 d G . . . .
C72 C 0.8394(4) 0.4837(3) 0.2777(2) 0.059(3) Uani 1 1 d G . . . .
H72 H 0.834869 0.518469 0.266545 0.071 Uiso 1 1 calc R U . . .
C71 C 0.7872(3) 0.4595(3) 0.29374(19) 0.046(3) Uani 1 1 d G . . . .
H71 H 0.747723 0.478154 0.293294 0.055 Uiso 1 1 calc R U . . .
C70 C 0.7939(3) 0.4076(3) 0.31043(17) 0.038(2) Uani 1 1 d G . . . .
C80 C 0.8557(5) 0.3206(5) 0.3255(3) 0.038(2) Uani 1 1 d . . . . .
H80 H 0.888735 0.296852 0.318274 0.046 Uiso 1 1 calc R U . . .
C81 C 0.8297(5) 0.2403(4) 0.3588(2) 0.033(2) Uani 1 1 d . . . . .
H81 H 0.870317 0.226128 0.349895 0.040 Uiso 1 1 calc R U . . .
C82 C 0.8341(5) 0.2455(4) 0.3962(2) 0.0308(19) Uani 1 1 d . . . . .
H82 H 0.873187 0.267143 0.401218 0.037 Uiso 1 1 calc R U . . .
C83 C 0.7752(5) 0.1993(4) 0.3492(3) 0.036(2) Uani 1 1 d . . . . .
H83 H 0.734274 0.216581 0.355656 0.043 Uiso 1 1 calc R U . . .
C84 C 0.7824(5) 0.1413(5) 0.3657(2) 0.041(2) Uani 1 1 d . . . . .
H84 H 0.819230 0.120116 0.357018 0.049 Uiso 1 1 calc R U . . .
C85 C 0.7889(5) 0.1512(4) 0.4029(2) 0.036(2) Uani 1 1 d . . . . .
H85 H 0.749574 0.169072 0.411191 0.043 Uiso 1 1 calc R U . . .
C86 C 0.8010(7) 0.0970(5) 0.4211(3) 0.053(3) Uani 1 1 d . . . . .
H86A H 0.798853 0.104998 0.444408 0.064 Uiso 1 1 calc R U . . .
H86B H 0.767549 0.069458 0.415974 0.064 Uiso 1 1 calc R U . . .
C87 C 0.9092(9) 0.0820(6) 0.4344(4) 0.069(4) Uani 1 1 d . . . . .
C88 C 0.9724(10) 0.0570(9) 0.4233(6) 0.105(7) Uani 1 1 d . . . . .
H88A H 0.975780 0.017654 0.430573 0.157 Uiso 1 1 calc R U . . .
H88B H 1.006840 0.079248 0.432333 0.157 Uiso 1 1 calc R U . . .
H88C H 0.974683 0.058112 0.399823 0.157 Uiso 1 1 calc R U . . .
C89 C 0.7231(6) 0.0652(5) 0.3402(3) 0.052(3) Uani 1 1 d . . . . .
C90 C 0.6584(6) 0.0384(5) 0.3390(4) 0.059(3) Uani 1 1 d . . . . .
H90A H 0.628733 0.064867 0.329152 0.088 Uiso 1 1 calc R U . . .
H90B H 0.644504 0.029409 0.360814 0.088 Uiso 1 1 calc R U . . .
H90C H 0.660134 0.003543 0.326288 0.088 Uiso 1 1 calc R U . . .
C91 C 0.7186(5) 0.1889(4) 0.2989(3) 0.040(2) Uani 1 1 d . . . . .
C92 C 0.7285(7) 0.1879(6) 0.2627(3) 0.056(3) Uani 1 1 d . . . . .
H92A H 0.687767 0.188997 0.251863 0.084 Uiso 1 1 calc R U . . .
H92B H 0.750757 0.153196 0.256691 0.084 Uiso 1 1 calc R U . . .
H92C H 0.753389 0.220902 0.256263 0.084 Uiso 1 1 calc R U . . .
C96 C 0.7227(3) 0.3148(3) 0.61346(11) 0.036(2) Uani 1 1 d G . . . .
C95 C 0.7614(3) 0.2671(3) 0.60753(13) 0.0467(12) Uani 1 1 d G . . . .
H95 H 0.779221 0.246826 0.624942 0.056 Uiso 1 1 calc R U . . .
C94 C 0.7733(3) 0.2495(3) 0.57560(15) 0.039(2) Uani 1 1 d G . . . .
H94 H 0.799189 0.217585 0.571635 0.047 Uiso 1 1 calc R U . . .
C93 C 0.7467(3) 0.2798(3) 0.54958(11) 0.0467(12) Uani 1 1 d G . . . .
C102 C 0.7080(3) 0.3276(3) 0.55550(12) 0.034(2) Uani 1 1 d G . . . .
C101 C 0.6961(3) 0.3451(2) 0.58744(15) 0.038(2) Uani 1 1 d G . . . .
C97 C 0.7127(6) 0.3339(5) 0.6468(3) 0.0467(12) Uani 1 1 d . . . . .
H97 H 0.732578 0.313765 0.663641 0.056 Uiso 1 1 calc R U . . .
C98 C 0.6757(6) 0.3797(6) 0.6542(3) 0.0467(12) Uani 1 1 d . . . . .
H98 H 0.667987 0.389574 0.675892 0.056 Uiso 1 1 calc R U . . .
C99 C 0.6480(6) 0.4136(6) 0.6278(3) 0.0467(12) Uani 1 1 d . . . . .
H99 H 0.622487 0.445673 0.632161 0.056 Uiso 1 1 calc R U . . .
C100 C 0.6606(6) 0.3969(6) 0.5963(3) 0.049(3) Uani 1 1 d . . . . .
H100 H 0.645376 0.420131 0.579472 0.058 Uiso 1 1 calc R U . . .
C103 C 0.6687(5) 0.3494(4) 0.5292(2) 0.0334(19) Uani 1 1 d . . . . .
H103 H 0.635609 0.373994 0.535347 0.040 Uiso 1 1 calc R U . . .
C104 C 0.6199(4) 0.3563(4) 0.4775(2) 0.0265(17) Uani 1 1 d . . . . .
H104 H 0.596779 0.387738 0.488439 0.032 Uiso 1 1 calc R U . . .
C105 C 0.6420(4) 0.3773(4) 0.4445(2) 0.0270(17) Uani 1 1 d . . . . .
H105 H 0.659380 0.416287 0.447446 0.032 Uiso 1 1 calc R U . . .
C106 C 0.5749(4) 0.3020(4) 0.4757(2) 0.0296(18) Uani 1 1 d . . . . .
H106 H 0.600075 0.267023 0.471451 0.036 Uiso 1 1 calc R U . . .
C107 C 0.5258(4) 0.3103(4) 0.4495(2) 0.0265(17) Uani 1 1 d . . . . .
H107 H 0.493828 0.338754 0.456379 0.032 Uiso 1 1 calc R U . . .
C108 C 0.5564(4) 0.3286(4) 0.4176(2) 0.0270(17) Uani 1 1 d . . . . .
H108 H 0.587014 0.299052 0.410620 0.032 Uiso 1 1 calc R U . . .
C109 C 0.5076(4) 0.3386(4) 0.3906(2) 0.0315(19) Uani 1 1 d . . . . .
H10A H 0.527567 0.357211 0.372002 0.038 Uiso 1 1 calc R U . . .
H10B H 0.489345 0.302151 0.383527 0.038 Uiso 1 1 calc R U . . .
C110 C 0.4283(5) 0.4117(4) 0.3845(3) 0.035(2) Uani 1 1 d . . . . .
C111 C 0.3759(5) 0.4435(5) 0.4018(3) 0.043(2) Uani 1 1 d . . . . .
H11A H 0.338343 0.419606 0.402773 0.064 Uiso 1 1 calc R U . . .
H11B H 0.366194 0.478468 0.390208 0.064 Uiso 1 1 calc R U . . .
H11C H 0.389410 0.452808 0.423651 0.064 Uiso 1 1 calc R U . . .
C112 C 0.4378(5) 0.2459(5) 0.4577(2) 0.039(2) Uani 1 1 d . . . . .
C113 C 0.4182(6) 0.1847(5) 0.4560(3) 0.048(3) Uani 1 1 d . . . . .
H11D H 0.455315 0.160429 0.458070 0.072 Uiso 1 1 calc R U . . .
H11E H 0.397772 0.177398 0.435420 0.072 Uiso 1 1 calc R U . . .
H11F H 0.388935 0.176373 0.473490 0.072 Uiso 1 1 calc R U . . .
C114 C 0.5430(7) 0.2470(6) 0.5221(3) 0.062(4) Uani 1 1 d . . . . .
C115 C 0.5149(8) 0.2533(9) 0.5555(4) 0.080(6) Uani 1 1 d . . . . .
H11G H 0.484401 0.222925 0.559217 0.120 Uiso 1 1 calc R U . . .
H11H H 0.493948 0.290040 0.557301 0.120 Uiso 1 1 calc R U . . .
H11I H 0.548345 0.250808 0.571594 0.120 Uiso 1 1 calc R U . . .
C116 C 0.6251(4) 0.4587(4) 0.3636(2) 0.0297(18) Uani 1 1 d . . . . .
C117 C 0.5872(5) 0.5070(4) 0.3793(3) 0.034(2) Uani 1 1 d . . . . .
C118 C 0.5297(5) 0.5243(4) 0.3663(3) 0.034(2) Uani 1 1 d . . . . .
H118 H 0.514156 0.507354 0.347289 0.041 Uiso 1 1 calc R U . . .
C119 C 0.4945(6) 0.5680(5) 0.3821(3) 0.044(2) Uani 1 1 d . . . . .
H119 H 0.454633 0.579008 0.374061 0.053 Uiso 1 1 calc R U . . .
C120 C 0.5196(6) 0.5949(5) 0.4099(3) 0.047(3) Uani 1 1 d . . . . .
H120 H 0.498410 0.625505 0.419848 0.057 Uiso 1 1 calc R U . . .
C121 C 0.5782(6) 0.5740(5) 0.4224(3) 0.051(3) Uani 1 1 d . . . . .
H121 H 0.594750 0.590010 0.441430 0.061 Uiso 1 1 calc R U . . .
C122 C 0.6109(6) 0.5310(5) 0.4070(3) 0.044(2) Uani 1 1 d . . . . .
H122 H 0.649577 0.518101 0.415560 0.053 Uiso 1 1 calc R U . . .
O2 O 0.22858(2) 0.45533(2) 0.21706(2) 0.072(3) Uani 1 1 d D . . . .
H2A H 0.22377(2) 0.48264(2) 0.23254(2) 0.108 Uiso 1 1 d D U . . .
H2B H 0.27161(2) 0.45673(2) 0.21759(2) 0.108 Uiso 1 1 d D U . . .
H2C H 0.22658(2) 0.42609(2) 0.23154(2) 0.108 Uiso 1 1 d D U . . .
O60 O 0.7583(5) 0.4304(3) 0.1706(2) 0.0538(10) Uani 1 1 d . U . . .
C123 C 0.8425(14) 0.3976(11) 0.2036(7) 0.124(8) Uani 1 1 d . U . . .
H12A H 0.850968 0.363919 0.190584 0.186 Uiso 1 1 calc R U . . .
H12B H 0.809973 0.388862 0.219427 0.186 Uiso 1 1 calc R U . . .
H12C H 0.880945 0.409153 0.214669 0.186 Uiso 1 1 calc R U . . .
C124 C 0.8203(10) 0.4453(9) 0.1821(5) 0.090(4) Uani 1 1 d . U . . .
H12D H 0.818596 0.481258 0.194303 0.108 Uiso 1 1 calc R U . . .
H12E H 0.849401 0.450208 0.163870 0.108 Uiso 1 1 calc R U . . .
C125 C 0.7362(9) 0.4682(7) 0.1468(5) 0.075(4) Uani 1 1 d . U . . .
H12F H 0.765757 0.468404 0.128567 0.090 Uiso 1 1 calc R U . . .
H12G H 0.734683 0.507028 0.155811 0.090 Uiso 1 1 calc R U . . .
C126 C 0.6734(12) 0.4524(12) 0.1353(6) 0.118(7) Uani 1 1 d . U . . .
H12H H 0.662989 0.474793 0.116302 0.177 Uiso 1 1 calc R U . . .
H12I H 0.642454 0.459779 0.152187 0.177 Uiso 1 1 calc R U . . .
H12J H 0.672895 0.412052 0.129859 0.177 Uiso 1 1 calc R U . . .
N7 N 0.0194(8) 0.6343(7) 0.4417(5) 0.102(4) Uani 1 1 d . . . . .
C134 C 0.0018(10) 0.5913(9) 0.4479(7) 0.102(4) Uani 1 1 d . . . . .
C139 C 0.0079(4) 0.4367(4) 0.4741(3) 0.073(4) Uani 1 1 d G . . . .
H139 H 0.037921 0.409861 0.481278 0.087 Uiso 1 1 calc R U . . .
C140 C 0.0268(3) 0.4927(4) 0.4666(3) 0.061(3) Uani 1 1 d G . . . .
H140 H 0.069459 0.503431 0.468795 0.073 Uiso 1 1 calc R U . . .
C135 C -0.0181(4) 0.5328(3) 0.4559(3) 0.070(4) Uani 1 1 d G . . . .
C136 C -0.0820(4) 0.5168(4) 0.4527(3) 0.066(4) Uani 1 1 d G . . . .
H136 H -0.111999 0.543616 0.445522 0.080 Uiso 1 1 calc R U . . .
C137 C -0.1008(3) 0.4607(4) 0.4602(3) 0.076(5) Uani 1 1 d G . . . .
H137 H -0.143539 0.450047 0.458005 0.091 Uiso 1 1 calc R U . . .
C138 C -0.0559(5) 0.4207(3) 0.4709(3) 0.079(5) Uani 1 1 d G . . . .
H138 H -0.068579 0.383169 0.475883 0.095 Uiso 1 1 calc R U . . .
N8 N 0.0159(7) 0.5533(10) 0.3530(5) 0.109(6) Uani 1 1 d . U . . .
C127 C -0.0340(8) 0.5600(9) 0.3615(5) 0.086(4) Uani 1 1 d . U . . .
C129 C -0.1107(5) 0.6262(4) 0.3851(3) 0.087(4) Uani 1 1 d G U . . .
H129 H -0.079055 0.654460 0.385580 0.105 Uiso 1 1 calc R U . . .
C130 C -0.1714(5) 0.6382(4) 0.3971(3) 0.086(4) Uani 1 1 d G U . . .
H130 H -0.180499 0.674561 0.405641 0.104 Uiso 1 1 calc R U . . .
C131 C -0.2187(4) 0.5959(5) 0.3964(3) 0.082(4) Uani 1 1 d G U . . .
H131 H -0.259320 0.603980 0.404432 0.098 Uiso 1 1 calc R U . . .
C132 C -0.2051(4) 0.5416(4) 0.3836(3) 0.070(3) Uani 1 1 d G U . . .
H132 H -0.236699 0.513298 0.383163 0.084 Uiso 1 1 calc R U . . .
C133 C -0.1443(5) 0.5295(4) 0.3716(3) 0.072(3) Uani 1 1 d G U . . .
H133 H -0.135256 0.493196 0.363102 0.086 Uiso 1 1 calc R U . . .
C128 C -0.0971(4) 0.5718(5) 0.3724(3) 0.077(3) Uani 1 1 d G U . . .

loop_
_atom_site_aniso_label
_atom_site_aniso_U_11
_atom_site_aniso_U_22
_atom_site_aniso_U_33
_atom_site_aniso_U_23
_atom_site_aniso_U_13
_atom_site_aniso_U_12
U1 0.02766(13) 0.02271(12) 0.03039(13) 0.00362(11) 0.00070(11) 0.00068(11)
U2 0.02771(14) 0.02338(13) 0.03099(14) 0.00263(10) 0.00044(11) 0.00172(11)
U3 0.02867(14) 0.02292(13) 0.03056(14) 0.00283(11) 0.00088(11) 0.00030(11)
O1 0.027(3) 0.020(3) 0.033(3) 0.003(3) -0.002(2) -0.001(2)
O3 0.044(4) 0.027(3) 0.034(3) 0.006(3) 0.002(3) 0.004(3)
O4 0.028(3) 0.024(3) 0.040(3) 0.004(3) 0.005(3) -0.004(3)
O5 0.046(4) 0.026(3) 0.038(4) 0.007(3) 0.016(3) 0.010(3)
O6 0.024(3) 0.026(3) 0.037(3) 0.004(3) -0.002(2) 0.000(2)
O7 0.034(3) 0.029(3) 0.043(4) 0.005(3) 0.002(3) 0.004(3)
O8 0.036(3) 0.026(3) 0.035(3) 0.002(3) 0.001(3) 0.002(3)
O9 0.084(3) 0.0314(19) 0.070(3) -0.0023(19) 0.022(2) -0.003(2)
O10 0.031(3) 0.036(3) 0.036(3) 0.002(3) 0.005(3) -0.002(3)
O11 0.029(3) 0.034(3) 0.042(4) -0.006(3) 0.007(3) -0.004(3)
O12 0.035(3) 0.015(3) 0.046(4) 0.001(3) 0.003(3) 0.000(2)
O13 0.027(3) 0.018(3) 0.043(4) -0.001(2) -0.001(3) -0.007(2)
O14 0.032(3) 0.012(3) 0.036(3) 0.003(2) 0.002(2) 0.001(2)
O15 0.033(3) 0.025(3) 0.046(4) 0.013(3) -0.006(3) -0.012(3)
O16 0.045(4) 0.042(4) 0.047(4) -0.010(3) 0.007(3) -0.006(3)
O17 0.088(7) 0.061(6) 0.049(5) -0.008(4) -0.013(5) -0.014(5)
O18 0.039(4) 0.032(3) 0.038(3) 0.011(3) -0.001(3) -0.012(3)
O19 0.033(4) 0.057(5) 0.048(4) 0.011(4) -0.006(3) -0.022(3)
O20 0.063(3) 0.0349(19) 0.064(2) 0.0081(17) 0.007(2) -0.0026(18)
O21 0.039(4) 0.066(6) 0.049(4) 0.009(4) -0.001(3) 0.012(4)
O22 0.029(3) 0.023(3) 0.043(4) -0.001(3) 0.003(3) -0.006(2)
O23 0.024(3) 0.050(4) 0.048(4) 0.003(3) 0.001(3) -0.004(3)
O24 0.047(5) 0.055(5) 0.062(5) 0.001(4) -0.006(4) 0.004(4)
O25 0.043(4) 0.043(4) 0.042(4) 0.004(3) -0.003(3) 0.006(3)
O26 0.081(7) 0.088(7) 0.046(5) 0.000(5) 0.009(5) 0.018(6)
O27 0.043(4) 0.034(4) 0.039(4) -0.002(3) 0.005(3) 0.005(3)
O28 0.046(5) 0.093(8) 0.087(7) -0.034(6) -0.015(5) -0.012(5)
O29 0.031(3) 0.034(3) 0.030(3) -0.002(3) 0.004(3) 0.002(3)
O30 0.036(4) 0.032(3) 0.042(4) 0.001(3) 0.000(3) 0.006(3)
O31 0.075(6) 0.064(6) 0.044(5) -0.002(4) 0.021(4) 0.007(5)
O32 0.039(4) 0.018(3) 0.036(3) 0.000(2) -0.004(3) 0.007(2)
O33 0.051(4) 0.020(3) 0.047(4) 0.001(3) -0.011(3) 0.005(3)
O34 0.039(4) 0.026(3) 0.039(4) 0.003(3) -0.007(3) 0.000(3)
O35 0.051(4) 0.046(4) 0.034(4) 0.008(3) -0.001(3) -0.006(3)
N1 0.030(4) 0.034(4) 0.033(4) 0.001(3) -0.004(3) 0.000(3)
N2 0.032(4) 0.033(4) 0.040(4) 0.010(3) -0.002(3) 0.011(4)
N3 0.031(4) 0.029(4) 0.029(4) 0.001(3) 0.000(3) 0.003(3)
C1 0.041(2) 0.039(2) 0.046(3) 0.004(2) 0.004(2) -0.001(2)
C2 0.041(2) 0.039(2) 0.046(3) 0.004(2) 0.004(2) -0.001(2)
C3 0.089(11) 0.047(7) 0.068(9) -0.027(7) 0.010(8) 0.008(7)
C4 0.102(11) 0.032(6) 0.047(7) -0.011(5) 0.008(7) 0.000(6)
C5 0.136(16) 0.052(8) 0.045(7) -0.012(6) 0.014(9) 0.017(9)
C6 0.122(15) 0.061(9) 0.046(7) -0.012(6) 0.016(8) -0.003(9)
C7 0.069(8) 0.045(7) 0.048(7) -0.002(5) 0.005(6) -0.001(6)
C8 0.069(8) 0.036(5) 0.039(6) 0.000(4) -0.005(5) 0.003(5)
C9 0.048(6) 0.028(5) 0.048(6) 0.000(4) -0.001(5) -0.003(4)
C10 0.037(5) 0.040(5) 0.035(5) -0.005(4) 0.007(4) 0.000(4)
C11 0.037(5) 0.027(4) 0.036(5) 0.004(4) 0.000(4) 0.004(4)
C12 0.039(5) 0.031(5) 0.028(4) 0.003(4) 0.003(4) -0.002(4)
C13 0.023(4) 0.026(4) 0.036(5) -0.001(4) -0.002(3) -0.002(3)
C14 0.038(5) 0.029(4) 0.032(4) 0.001(4) 0.000(4) -0.006(4)
C15 0.036(5) 0.035(5) 0.031(4) 0.003(4) 0.003(4) -0.001(4)
C16 0.063(3) 0.0349(19) 0.064(2) 0.0081(17) 0.007(2) -0.0026(18)
C17 0.048(6) 0.030(5) 0.043(6) -0.014(4) 0.009(5) -0.011(4)
C18 0.060(7) 0.035(5) 0.039(5) 0.005(4) -0.003(5) 0.009(5)
C19 0.068(8) 0.043(6) 0.048(7) 0.001(5) 0.015(6) 0.002(6)
C20 0.034(5) 0.057(7) 0.035(5) 0.002(5) -0.001(4) -0.016(5)
C21 0.047(7) 0.068(8) 0.056(7) 0.013(6) -0.013(6) -0.019(6)
C22 0.036(5) 0.020(4) 0.060(7) -0.005(4) 0.000(5) -0.011(4)
C23 0.043(6) 0.051(7) 0.059(7) -0.005(5) 0.010(5) 0.005(5)
C24 0.052(6) 0.026(4) 0.038(5) -0.006(4) -0.002(5) 0.011(4)
C25 0.084(3) 0.0314(19) 0.070(3) -0.0023(19) 0.022(2) -0.003(2)
C26 0.088(10) 0.034(6) 0.055(7) -0.008(5) 0.010(7) 0.026(6)
C27 0.084(3) 0.0314(19) 0.070(3) -0.0023(19) 0.022(2) -0.003(2)
C28 0.084(3) 0.0314(19) 0.070(3) -0.0023(19) 0.022(2) -0.003(2)
C29 0.084(3) 0.0314(19) 0.070(3) -0.0023(19) 0.022(2) -0.003(2)
C30 0.084(3) 0.0314(19) 0.070(3) -0.0023(19) 0.022(2) -0.003(2)
C31 0.084(3) 0.0314(19) 0.070(3) -0.0023(19) 0.022(2) -0.003(2)
C32 0.084(3) 0.0314(19) 0.070(3) -0.0023(19) 0.022(2) -0.003(2)
C33 0.067(7) 0.021(4) 0.045(6) -0.003(4) 0.014(5) 0.009(5)
C34 0.041(2) 0.039(2) 0.046(3) 0.004(2) 0.004(2) -0.001(2)
C35 0.035(5) 0.037(5) 0.042(5) 0.008(4) 0.009(4) 0.027(4)
C36 0.023(4) 0.020(4) 0.048(5) 0.010(4) -0.004(4) 0.002(3)
C37 0.027(4) 0.028(4) 0.042(5) 0.006(4) 0.006(4) 0.000(3)
C38 0.041(2) 0.039(2) 0.046(3) 0.004(2) 0.004(2) -0.001(2)
C39 0.029(5) 0.049(6) 0.034(5) 0.002(4) 0.002(4) 0.007(4)
C40 0.036(5) 0.029(5) 0.048(6) 0.007(4) 0.004(4) -0.001(4)
C41 0.041(2) 0.039(2) 0.046(3) 0.004(2) 0.004(2) -0.001(2)
C42 0.039(6) 0.060(8) 0.090(11) -0.016(7) -0.007(7) 0.010(6)
C43 0.076(9) 0.046(6) 0.040(6) 0.011(5) -0.004(6) -0.003(6)
C44 0.119(14) 0.042(7) 0.053(7) -0.002(5) -0.022(8) 0.027(8)
C45 0.057(8) 0.057(7) 0.057(7) -0.015(6) 0.002(6) -0.005(6)
C46 0.110(14) 0.064(9) 0.074(10) -0.030(8) -0.009(10) 0.029(10)
C48 0.033(5) 0.052(6) 0.045(6) -0.002(5) 0.000(4) 0.002(5)
C47 0.034(5) 0.053(6) 0.030(5) 0.008(4) 0.004(4) -0.002(4)
C56 0.038(5) 0.034(5) 0.038(5) 0.001(4) 0.001(4) 0.001(4)
C55 0.037(5) 0.030(5) 0.045(6) -0.002(4) 0.000(4) 0.003(4)
C50 0.036(6) 0.050(6) 0.054(7) -0.005(5) -0.014(5) -0.001(5)
C49 0.032(5) 0.062(7) 0.053(7) -0.001(5) -0.005(5) -0.001(5)
C51 0.043(5) 0.095(8) 0.082(7) -0.046(6) -0.006(5) -0.019(5)
C52 0.043(5) 0.095(8) 0.082(7) -0.046(6) -0.006(5) -0.019(5)
C53 0.057(8) 0.061(8) 0.059(7) -0.015(6) -0.008(6) -0.004(6)
C54 0.045(6) 0.047(6) 0.047(6) -0.013(5) -0.006(5) -0.005(5)
C57 0.036(5) 0.023(4) 0.039(5) 0.011(4) -0.001(4) 0.003(3)
C58 0.031(5) 0.020(4) 0.039(5) 0.002(3) -0.003(4) -0.002(3)
C59 0.030(5) 0.037(5) 0.030(4) 0.004(4) 0.000(4) 0.001(4)
C60 0.042(5) 0.013(3) 0.033(4) 0.005(3) -0.002(4) 0.001(3)
C61 0.038(5) 0.024(4) 0.031(4) -0.001(4) -0.001(4) -0.003(4)
C62 0.039(5) 0.027(4) 0.029(4) 0.004(3) 0.002(4) 0.000(4)
C63 0.030(5) 0.036(5) 0.041(5) 0.002(4) 0.003(4) 0.002(4)
C64 0.034(5) 0.027(5) 0.059(6) 0.009(4) 0.009(4) 0.008(4)
C65 0.044(6) 0.061(8) 0.058(7) 0.018(6) 0.011(6) 0.006(6)
C66 0.063(3) 0.0349(19) 0.064(2) 0.0081(17) 0.007(2) -0.0026(18)
C67 0.063(3) 0.0349(19) 0.064(2) 0.0081(17) 0.007(2) -0.0026(18)
C68 0.033(5) 0.040(5) 0.044(6) 0.010(5) 0.008(4) -0.004(4)
C69 0.041(6) 0.049(7) 0.062(7) 0.028(6) 0.007(5) -0.006(5)
U4 0.02446(13) 0.03000(14) 0.02855(13) 0.00139(11) -0.00164(11) 0.00142(11)
U5 0.02502(14) 0.03283(14) 0.02870(14) 0.00129(11) -0.00393(11) 0.00225(11)
O36 0.032(3) 0.035(4) 0.044(4) 0.003(3) 0.003(3) 0.007(3)
O37 0.032(3) 0.043(4) 0.032(3) 0.007(3) 0.002(3) 0.013(3)
O38 0.023(3) 0.028(3) 0.038(3) 0.007(3) -0.003(3) 0.003(2)
O39 0.036(4) 0.042(4) 0.030(3) 0.006(3) 0.001(3) 0.005(3)
O40 0.026(3) 0.025(3) 0.035(3) 0.001(2) 0.001(2) 0.001(2)
O41 0.035(4) 0.046(4) 0.037(4) -0.004(3) -0.003(3) 0.008(3)
O42 0.038(4) 0.052(4) 0.038(4) -0.003(3) -0.016(3) 0.017(3)
O43 0.042(4) 0.045(4) 0.032(3) 0.011(3) 0.002(3) 0.016(3)
O44 0.039(4) 0.063(5) 0.020(3) -0.001(3) 0.000(3) 0.020(4)
O45 0.030(3) 0.030(3) 0.031(3) 0.001(2) 0.000(3) 0.006(3)
O46 0.030(3) 0.031(3) 0.038(4) 0.006(3) -0.011(3) 0.003(3)
O47 0.076(7) 0.039(4) 0.071(6) -0.002(4) 0.000(5) 0.007(4)
O48 0.078(7) 0.077(7) 0.063(6) -0.001(5) -0.021(5) 0.004(6)
O49 0.035(4) 0.029(3) 0.056(4) -0.013(3) -0.011(3) -0.003(3)
O50 0.075(7) 0.080(7) 0.100(8) -0.054(7) 0.020(6) -0.025(6)
O51 0.037(4) 0.049(4) 0.033(3) -0.010(3) -0.005(3) 0.007(3)
O52 0.039(4) 0.052(4) 0.046(4) 0.001(4) -0.010(3) 0.007(3)
O53 0.024(3) 0.030(3) 0.028(3) 0.006(2) -0.004(2) -0.001(2)
O54 0.031(3) 0.046(4) 0.027(3) 0.011(3) -0.003(3) 0.004(3)
O55 0.035(3) 0.032(3) 0.031(3) 0.010(3) -0.004(3) 0.002(3)
O56 0.026(3) 0.034(3) 0.032(3) -0.001(3) 0.004(3) -0.009(3)
O57 0.038(4) 0.052(5) 0.058(5) -0.014(4) 0.022(4) -0.013(4)
O58 0.035(4) 0.054(4) 0.026(3) 0.010(3) -0.001(3) 0.005(3)
O59 0.063(3) 0.0349(19) 0.064(2) 0.0081(17) 0.007(2) -0.0026(18)
N4 0.028(4) 0.046(5) 0.036(4) 0.006(4) -0.006(3) 0.001(3)
N5 0.033(4) 0.034(4) 0.027(4) 0.002(3) -0.008(3) -0.001(3)
N6 0.025(4) 0.056(6) 0.037(4) 0.012(4) -0.008(3) 0.014(4)
C74 0.058(8) 0.111(11) 0.102(10) 0.057(9) 0.025(8) 0.009(8)
C75 0.059(7) 0.119(10) 0.107(9) 0.051(9) 0.029(7) 0.007(8)
C76 0.056(7) 0.101(9) 0.108(9) 0.045(8) 0.032(7) 0.024(7)
C77 0.051(7) 0.094(10) 0.097(10) 0.035(8) 0.029(7) 0.024(7)
C79 0.044(6) 0.044(6) 0.033(5) 0.012(4) 0.015(4) -0.003(4)
C78 0.049(6) 0.038(6) 0.055(7) 0.006(5) 0.002(5) -0.001(5)
C73 0.048(7) 0.072(9) 0.060(7) 0.022(7) 0.013(6) 0.015(7)
C72 0.058(8) 0.060(8) 0.059(8) 0.016(6) 0.014(6) 0.005(6)
C71 0.040(6) 0.048(6) 0.049(6) 0.008(5) 0.006(5) 0.011(5)
C70 0.034(5) 0.044(5) 0.035(5) 0.002(4) 0.003(4) -0.002(4)
C80 0.042(6) 0.036(5) 0.037(5) 0.001(4) 0.010(4) 0.000(4)
C81 0.031(5) 0.036(5) 0.032(5) -0.002(4) 0.004(4) -0.008(4)
C82 0.027(4) 0.032(5) 0.034(5) -0.005(4) -0.007(4) 0.006(4)
C83 0.032(5) 0.036(5) 0.040(5) -0.006(4) -0.002(4) 0.003(4)
C84 0.031(5) 0.058(7) 0.034(5) -0.012(5) -0.005(4) -0.001(5)
C85 0.044(5) 0.029(5) 0.034(5) -0.001(4) -0.005(4) -0.003(4)
C86 0.077(9) 0.029(5) 0.054(7) -0.003(5) -0.016(6) -0.004(6)
C87 0.086(11) 0.040(7) 0.081(10) 0.010(7) -0.017(9) 0.023(7)
C88 0.097(14) 0.078(12) 0.140(19) 0.001(13) -0.028(13) 0.040(12)
C89 0.048(7) 0.038(6) 0.069(8) -0.013(5) -0.017(6) 0.021(5)
C90 0.052(7) 0.036(6) 0.089(10) -0.009(6) -0.017(7) 0.002(5)
C91 0.044(6) 0.027(5) 0.048(6) -0.007(4) -0.015(5) 0.004(4)
C92 0.055(7) 0.060(7) 0.052(7) -0.021(6) -0.004(6) 0.006(6)
C96 0.044(6) 0.029(5) 0.036(5) 0.000(4) -0.001(4) -0.021(4)
C95 0.052(3) 0.057(3) 0.032(2) 0.000(2) -0.005(2) -0.012(2)
C94 0.035(5) 0.043(6) 0.038(5) 0.012(4) -0.003(4) -0.001(4)
C93 0.052(3) 0.057(3) 0.032(2) 0.000(2) -0.005(2) -0.012(2)
C102 0.035(5) 0.039(5) 0.028(4) 0.002(4) -0.003(4) -0.012(4)
C101 0.038(5) 0.042(5) 0.033(5) -0.006(4) 0.002(4) -0.014(4)
C97 0.052(3) 0.057(3) 0.032(2) 0.000(2) -0.005(2) -0.012(2)
C98 0.052(3) 0.057(3) 0.032(2) 0.000(2) -0.005(2) -0.012(2)
C99 0.052(3) 0.057(3) 0.032(2) 0.000(2) -0.005(2) -0.012(2)
C100 0.049(7) 0.060(7) 0.037(6) 0.002(5) -0.003(5) 0.004(6)
C103 0.038(5) 0.036(5) 0.027(4) 0.002(4) -0.002(4) 0.001(4)
C104 0.028(4) 0.025(4) 0.027(4) -0.001(3) 0.001(3) 0.007(3)
C105 0.031(4) 0.026(4) 0.024(4) 0.000(3) -0.003(3) 0.003(3)
C106 0.020(4) 0.037(5) 0.031(4) 0.002(4) -0.003(3) 0.001(4)
C107 0.024(4) 0.025(4) 0.031(4) 0.000(3) -0.004(3) -0.001(3)
C108 0.022(4) 0.033(4) 0.026(4) -0.003(3) -0.004(3) 0.008(3)
C109 0.028(4) 0.038(5) 0.029(4) -0.001(4) -0.003(4) -0.008(4)
C110 0.030(5) 0.030(5) 0.046(6) 0.001(4) -0.006(4) 0.004(4)
C111 0.040(5) 0.047(6) 0.041(5) 0.002(5) -0.004(4) 0.016(5)
C112 0.035(5) 0.051(6) 0.031(5) 0.012(4) -0.003(4) -0.003(5)
C113 0.057(7) 0.046(6) 0.042(6) 0.016(5) 0.001(5) -0.023(5)
C114 0.068(9) 0.060(8) 0.057(8) 0.029(6) 0.023(6) 0.017(7)
C115 0.065(9) 0.117(14) 0.059(9) 0.051(9) 0.009(7) 0.023(9)
C116 0.029(4) 0.028(5) 0.032(4) 0.011(3) 0.004(3) -0.005(4)
C117 0.029(5) 0.028(4) 0.045(5) 0.008(4) 0.007(4) 0.009(4)
C118 0.034(5) 0.029(5) 0.039(5) 0.007(4) 0.003(4) 0.001(4)
C119 0.041(6) 0.041(6) 0.052(6) 0.002(5) 0.001(5) 0.011(4)
C120 0.050(7) 0.042(6) 0.050(6) -0.007(5) -0.003(5) 0.011(5)
C121 0.049(7) 0.050(6) 0.055(7) -0.015(5) -0.003(5) 0.024(5)
C122 0.045(6) 0.041(6) 0.045(6) -0.003(5) -0.005(5) 0.002(5)
O2 0.092(8) 0.058(6) 0.065(6) 0.009(5) -0.014(5) 0.004(6)
O60 0.063(3) 0.0349(19) 0.064(2) 0.0081(17) 0.007(2) -0.0026(18)
C123 0.132(17) 0.096(14) 0.144(18) -0.032(14) -0.003(15) -0.001(14)
C124 0.095(9) 0.073(8) 0.102(10) -0.001(8) -0.004(8) 0.002(8)
C125 0.076(8) 0.055(7) 0.095(9) 0.010(7) 0.009(7) -0.002(7)
C126 0.118(16) 0.109(15) 0.128(16) 0.000(14) -0.011(14) -0.006(14)
N7 0.074(8) 0.079(8) 0.151(12) 0.022(8) -0.019(8) -0.026(6)
C134 0.074(8) 0.079(8) 0.151(12) 0.022(8) -0.019(8) -0.026(6)
C139 0.068(9) 0.072(10) 0.079(10) 0.009(8) -0.007(8) 0.012(8)
C140 0.051(7) 0.059(8) 0.074(9) -0.008(7) -0.012(7) 0.001(6)
C135 0.060(8) 0.068(9) 0.081(10) 0.019(8) 0.004(7) -0.033(7)
C136 0.064(9) 0.055(8) 0.080(10) 0.014(7) 0.002(7) 0.001(7)
C137 0.051(8) 0.095(13) 0.081(10) 0.026(9) 0.012(7) 0.005(8)
C138 0.095(13) 0.078(11) 0.065(9) 0.019(8) -0.005(9) -0.010(9)
N8 0.054(8) 0.136(14) 0.139(13) 0.056(12) 0.004(8) 0.020(9)
C127 0.049(7) 0.103(10) 0.107(10) 0.037(9) -0.014(7) 0.004(7)
C129 0.065(7) 0.087(8) 0.110(9) 0.032(8) -0.017(7) -0.011(7)
C130 0.070(7) 0.077(8) 0.112(9) 0.015(8) -0.018(8) -0.005(7)
C131 0.061(7) 0.081(8) 0.103(9) 0.019(7) -0.016(7) -0.004(7)
C132 0.056(6) 0.067(7) 0.087(8) 0.018(6) -0.012(6) -0.009(6)
C133 0.051(6) 0.077(7) 0.088(8) 0.026(7) -0.016(6) 0.009(6)
C128 0.051(6) 0.083(7) 0.099(8) 0.029(7) -0.014(6) -0.003(6)

loop_
_atom_type_symbol
_atom_type_description
_atom_type_scat_dispersion_real
_atom_type_scat_dispersion_imag
_atom_type_scat_source
C C 0.0181 0.0091 'International Tables Vol C Tables 4.2.6.8 and 6.1.1.4'
H H 0.0000 0.0000 'International Tables Vol C Tables 4.2.6.8 and 6.1.1.4'
N N 0.0311 0.0180 'International Tables Vol C Tables 4.2.6.8 and 6.1.1.4'
O O 0.0492 0.0322 'International Tables Vol C Tables 4.2.6.8 and 6.1.1.4'
U U -4.3638 13.4090 'International Tables Vol C Tables 4.2.6.8 and 6.1.1.4'

loop_
_exptl_crystal_face_index_h
_exptl_crystal_face_index_k
_exptl_crystal_face_index_l
_exptl_crystal_face_perp_dist
0 -5 4 0.0638
2 0 -5 0.0750
-2 0 5 0.0699
0 0 -1 0.0565
-1 1 -5 0.0580
4 -3 5 0.0902
-3 2 -5 0.0451
-5 5 -3 0.0622
-2 -1 -5 0.0396
-5 1 -3 0.0450
5 1 5 0.0839
5 0 3 0.0815
-2 3 5 0.0733
2 4 5 0.0964
5 0 -2 0.0784
-5 1 3 0.0541
-5 3 1 0.0565
0 3 5 0.0865
0 1 5 0.0794
0 -1 -5 0.0614
0 1 -1 0.1013
-3 -2 5 0.0690

loop_
_geom_angle_atom_site_label_1
_geom_angle_atom_site_label_2
_geom_angle_atom_site_label_3
_geom_angle
_geom_angle_site_symmetry_1
_geom_angle_site_symmetry_3
_geom_angle_publ_flag
U3 U1 U2 60.631(7) . . ?
O1 U1 U2 33.803(6) . . ?
O1 U1 U3 35.113(6) . . ?
O1 U1 N1 134.26(19) . . ?
O3 U1 U2 79.5(2) . . ?
O3 U1 U3 74.9(2) . . ?
O3 U1 O1 92.3(2) . . ?
O3 U1 O5 90.3(3) . . ?
O3 U1 O6 87.8(3) . . ?
O3 U1 O14 87.8(3) . . ?
O3 U1 N1 85.3(3) . . ?
O4 U1 U2 100.1(2) . . ?
O4 U1 U3 106.8(2) . . ?
O4 U1 O1 88.4(2) . . ?
O4 U1 O3 177.8(3) . . ?
O4 U1 O5 89.9(3) . . ?
O4 U1 O6 90.7(3) . . ?
O4 U1 O14 94.3(3) . . ?
O4 U1 N1 92.7(3) . . ?
O5 U1 U2 167.15(18) . . ?
O5 U1 U3 124.28(19) . . ?
O5 U1 O1 156.25(17) . . ?
O5 U1 O6 137.4(2) . . ?
O5 U1 O14 91.7(2) . . ?
O5 U1 N1 69.5(3) . . ?
O6 U1 U2 35.55(15) . . ?
O6 U1 U3 96.18(15) . . ?
O6 U1 O1 66.36(15) . . ?
O6 U1 O14 130.7(2) . . ?
O6 U1 N1 67.9(2) . . ?
O14 U1 U2 95.56(15) . . ?
O14 U1 U3 35.82(15) . . ?
O14 U1 O1 64.81(15) . . ?
O14 U1 N1 159.9(2) . . ?
N1 U1 U2 101.68(19) . . ?
N1 U1 U3 155.24(19) . . ?
U1 U2 U3 59.245(7) . . ?
O1 U2 U1 34.078(6) . . ?
O1 U2 U3 33.774(6) . . ?
O1 U2 O6 65.61(15) . . ?
O1 U2 O10 64.63(16) . . ?
O1 U2 N2 128.53(18) . . ?
O6 U2 U1 34.48(15) . . ?
O6 U2 U3 93.72(15) . . ?
O6 U2 O10 128.3(2) . . ?
O6 U2 N2 165.0(2) . . ?
O7 U2 U1 80.1(2) . . ?
O7 U2 U3 77.6(2) . . ?
O7 U2 O1 94.5(2) . . ?
O7 U2 O6 86.4(3) . . ?
O7 U2 O8 179.5(3) . . ?
O7 U2 O9 88.4(4) . . ?
O7 U2 O10 84.2(3) . . ?
O7 U2 N2 96.6(3) . . ?
O8 U2 U1 99.4(2) . . ?
O8 U2 U3 102.3(2) . . ?
O8 U2 O1 85.2(2) . . ?
O8 U2 O6 93.1(3) . . ?
O8 U2 O9 91.8(4) . . ?
O8 U2 O10 96.1(3) . . ?
O8 U2 N2 84.0(3) . . ?
O9 U2 U1 129.0(2) . . ?
O9 U2 U3 162.5(3) . . ?
O9 U2 O1 161.0(3) . . ?
O9 U2 O6 95.9(3) . . ?
O9 U2 O10 134.4(3) . . ?
O9 U2 N2 69.6(3) . . ?
O10 U2 U1 93.81(16) . . ?
O10 U2 U3 34.62(16) . . ?
O10 U2 N2 66.8(3) . . ?
N2 U2 U1 160.6(2) . . ?
N2 U2 U3 101.3(2) . . ?
U1 U3 U2 60.125(7) . . ?
O1 U3 U1 35.030(6) . . ?
O1 U3 U2 33.424(6) . . ?
O1 U3 O10 65.01(16) . . ?
O1 U3 O14 64.07(14) . . ?
O1 U3 N3 128.83(19) . . ?
O10 U3 U1 95.43(16) . . ?
O10 U3 U2 35.36(16) . . ?
O10 U3 O14 128.8(2) . . ?
O10 U3 N3 166.1(2) . . ?
O11 U3 U1 76.4(2) . . ?
O11 U3 U2 80.0(2) . . ?
O11 U3 O1 93.5(2) . . ?
O11 U3 O10 89.5(3) . . ?
O11 U3 O12 177.8(3) . . ?
O11 U3 O13 88.7(3) . . ?
O11 U3 O14 88.9(3) . . ?
O11 U3 N3 88.7(3) . . ?
O12 U3 U1 105.6(2) . . ?
O12 U3 U2 101.87(19) . . ?
O12 U3 O1 88.7(2) . . ?
O12 U3 O10 91.3(3) . . ?
O12 U3 O13 89.1(3) . . ?
O12 U3 O14 92.2(3) . . ?
O12 U3 N3 90.0(3) . . ?
O13 U3 U1 160.59(17) . . ?
O13 U3 U2 130.05(16) . . ?
O13 U3 O1 161.66(16) . . ?
O13 U3 O10 96.9(2) . . ?
O13 U3 O14 134.2(2) . . ?
O13 U3 N3 69.4(2) . . ?
O14 U3 U1 35.08(13) . . ?
O14 U3 U2 94.34(13) . . ?
O14 U3 N3 64.9(2) . . ?
N3 U3 U1 97.49(18) . . ?
N3 U3 U2 156.66(18) . . ?
U1 O1 U3 109.856(10) . . ?
U1 O1 H1 107.085(7) . . ?
U2 O1 U1 112.119(10) . . ?
U2 O1 U3 112.803(10) . . ?
U2 O1 H1 108.003(7) . . ?
U3 O1 H1 106.643(7) . . ?
C1 O5 U1 134.8(7) . . ?
U1 O6 U2 110.0(2) . . ?
C13 O6 U1 121.1(5) . . ?
C13 O6 U2 122.9(5) . . ?
C24 O9 U2 141.3(8) . . ?
U3 O10 U2 110.0(2) . . ?
C36 O10 U2 113.7(5) . . ?
C36 O10 U3 126.6(6) . . ?
C47 O13 U3 130.7(5) . . ?
U1 O14 U3 109.1(2) . . ?
C59 O14 U1 120.1(5) . . ?
C59 O14 U3 123.6(5) . . ?
C13 O15 C14 112.6(7) . . ?
C18 O16 C17 116.0(9) . . ?
C20 O18 C15 119.9(8) . . ?
C22 O20 C16 119.1(10) . . ?
C37 O22 C36 114.6(7) . . ?
C41 O23 C40 118.0(9) . . ?
C43 O25 C38 121.2(10) . . ?
C45 O27 C39 118.1(9) . . ?
C59 O29 C62 113.7(7) . . ?
C64 O30 C63 116.8(8) . . ?
C66 O32 C61 117.4(9) . . ?
C68 O34 C60 117.4(8) . . ?
C11 N1 U1 129.5(7) . . ?
C11 N1 C12 116.7(8) . . ?
C12 N1 U1 113.5(6) . . ?
C34 N2 U2 131.1(7) . . ?
C34 N2 C35 113.8(8) . . ?
C35 N2 U2 115.1(6) . . ?
C57 N3 U3 126.6(6) . . ?
C57 N3 C58 114.9(8) . . ?
C58 N3 U3 116.8(6) . . ?
O5 C1 C2 116.2(10) . . ?
O5 C1 C10 122.3(10) . . ?
C10 C1 C2 121.4(10) . . ?
C1 C2 H2 120.5 . . ?
C3 C2 C1 119.0(11) . . ?
C3 C2 H2 120.5 . . ?
C2 C3 H3 119.1 . . ?
C2 C3 C4 121.8(12) . . ?
C4 C3 H3 119.1 . . ?
C3 C4 C9 119.7(11) . . ?
C5 C4 C3 119.6(12) . . ?
C5 C4 C9 120.6(12) . . ?
C4 C5 H5 120.2 . . ?
C6 C5 C4 119.6(13) . . ?
C6 C5 H5 120.2 . . ?
C5 C6 H6 120.3 . . ?
C7 C6 C5 119.3(13) . . ?
C7 C6 H6 120.3 . . ?
C6 C7 H7 119.3 . . ?
C8 C7 C6 121.3(13) . . ?
C8 C7 H7 119.3 . . ?
C7 C8 H8 118.4 . . ?
C7 C8 C9 123.2(11) . . ?
C9 C8 H8 118.4 . . ?
C8 C9 C4 115.8(11) . . ?
C8 C9 C10 125.0(10) . . ?
C10 C9 C4 119.2(10) . . ?
C1 C10 C9 118.7(10) . . ?
C1 C10 C11 120.1(9) . . ?
C9 C10 C11 121.1(10) . . ?
N1 C11 C10 125.1(9) . . ?
N1 C11 H11 117.5 . . ?
C10 C11 H11 117.5 . . ?
N1 C12 H12 108.8 . . ?
N1 C12 C13 108.4(8) . . ?
N1 C12 C16 110.9(9) . . ?
C13 C12 H12 108.8 . . ?
C16 C12 H12 108.8 . . ?
C16 C12 C13 111.0(8) . . ?
O6 C13 O15 112.6(8) . . ?
O6 C13 C12 109.7(7) . . ?
O6 C13 H13 108.4 . . ?
O15 C13 C12 109.3(7) . . ?
O15 C13 H13 108.4 . . ?
C12 C13 H13 108.4 . . ?
O15 C14 H14 110.0 . . ?
O15 C14 C15 109.1(8) . . ?
O15 C14 C17 107.5(8) . . ?
C15 C14 H14 110.0 . . ?
C15 C14 C17 110.2(8) . . ?
C17 C14 H14 110.0 . . ?
O18 C15 C14 105.6(7) . . ?
O18 C15 H15 111.3 . . ?
O18 C15 C16 108.9(9) . . ?
C14 C15 H15 111.3 . . ?
C14 C15 C16 108.4(9) . . ?
C16 C15 H15 111.3 . . ?
O20 C16 C12 105.2(10) . . ?
O20 C16 C15 111.2(10) . . ?
O20 C16 H16 108.8 . . ?
C12 C16 H16 108.8 . . ?
C15 C16 C12 113.8(10) . . ?
C15 C16 H16 108.8 . . ?
O16 C17 C14 104.6(8) . . ?
O16 C17 H17A 110.8 . . ?
O16 C17 H17B 110.8 . . ?
C14 C17 H17A 110.8 . . ?
C14 C17 H17B 110.8 . . ?
H17A C17 H17B 108.9 . . ?
O16 C18 C19 108.9(11) . . ?
O17 C18 O16 125.6(12) . . ?
O17 C18 C19 125.5(12) . . ?
C18 C19 H19A 109.5 . . ?
C18 C19 H19B 109.5 . . ?
C18 C19 H19C 109.5 . . ?
H19A C19 H19B 109.5 . . ?
H19A C19 H19C 109.5 . . ?
H19B C19 H19C 109.5 . . ?
O18 C20 C21 109.9(9) . . ?
O19 C20 O18 122.5(10) . . ?
O19 C20 C21 127.6(10) . . ?
C20 C21 H21A 109.5 . . ?
C20 C21 H21B 109.5 . . ?
C20 C21 H21C 109.5 . . ?
H21A C21 H21B 109.5 . . ?
H21A C21 H21C 109.5 . . ?
H21B C21 H21C 109.5 . . ?
O20 C22 C23 109.9(10) . . ?
O21 C22 O20 122.8(11) . . ?
O21 C22 C23 127.3(11) . . ?
C22 C23 H23A 109.5 . . ?
C22 C23 H23B 109.5 . . ?
C22 C23 H23C 109.5 . . ?
H23A C23 H23B 109.5 . . ?
H23A C23 H23C 109.5 . . ?
H23B C23 H23C 109.5 . . ?
O9 C24 C25 117.5(11) . . ?
O9 C24 C33 122.2(10) . . ?
C25 C24 C33 120.2(10) . . ?
C24 C25 H25 120.2 . . ?
C24 C25 C26 119.6(13) . . ?
C26 C25 H25 120.2 . . ?
C25 C26 H26 118.6 . . ?
C25 C26 C27 122.8(12) . . ?
C27 C26 H26 118.6 . . ?
C28 C27 C26 120.5(7) . . ?
C28 C27 C32 120.0 . . ?
C32 C27 C26 119.5(7) . . ?
C27 C28 H28 120.0 . . ?
C27 C28 C29 120.0 . . ?
C29 C28 H28 120.0 . . ?
C28 C29 H29 120.0 . . ?
C30 C29 C28 120.0 . . ?
C30 C29 H29 120.0 . . ?
C29 C30 H30 120.0 . . ?
C29 C30 C31 120.0 . . ?
C31 C30 H30 120.0 . . ?
C30 C31 H31 120.0 . . ?
C30 C31 C32 120.0 . . ?
C32 C31 H31 120.0 . . ?
C27 C32 C33 117.6(7) . . ?
C31 C32 C27 120.0 . . ?
C31 C32 C33 122.4(7) . . ?
C24 C33 C32 120.3(9) . . ?
C24 C33 C34 123.2(9) . . ?
C34 C33 C32 116.5(10) . . ?
N2 C34 C33 123.2(10) . . ?
N2 C34 H34 118.4 . . ?
C33 C34 H34 118.4 . . ?
N2 C35 H35 110.8 . . ?
N2 C35 C39 105.4(9) . . ?
C36 C35 N2 108.3(8) . . ?
C36 C35 H35 110.8 . . ?
C36 C35 C39 110.4(8) . . ?
C39 C35 H35 110.8 . . ?
O10 C36 O22 113.3(7) . . ?
O10 C36 C35 110.1(8) . . ?
O10 C36 H36 108.1 . . ?
O22 C36 C35 108.9(8) . . ?
O22 C36 H36 108.1 . . ?
C35 C36 H36 108.1 . . ?
O22 C37 H37 109.2 . . ?
O22 C37 C38 113.3(8) . . ?
O22 C37 C40 105.8(8) . . ?
C38 C37 H37 109.2 . . ?
C38 C37 C40 110.0(9) . . ?
C40 C37 H37 109.2 . . ?
O25 C38 C37 104.9(8) . . ?
O25 C38 H38 109.1 . . ?
O25 C38 C39 108.7(9) . . ?
C37 C38 H38 109.1 . . ?
C37 C38 C39 115.7(9) . . ?
C39 C38 H38 109.1 . . ?
O27 C39 C35 107.6(8) . . ?
O27 C39 C38 110.9(8) . . ?
O27 C39 H39 110.2 . . ?
C35 C39 C38 107.6(9) . . ?
C35 C39 H39 110.2 . . ?
C38 C39 H39 110.2 . . ?
O23 C40 C37 106.8(8) . . ?
O23 C40 H40A 110.4 . . ?
O23 C40 H40B 110.4 . . ?
C37 C40 H40A 110.4 . . ?
C37 C40 H40B 110.4 . . ?
H40A C40 H40B 108.6 . . ?
O23 C41 C42 109.0(10) . . ?
O24 C41 O23 126.6(11) . . ?
O24 C41 C42 124.4(11) . . ?
C41 C42 H42A 109.5 . . ?
C41 C42 H42B 109.5 . . ?
C41 C42 H42C 109.5 . . ?
H42A C42 H42B 109.5 . . ?
H42A C42 H42C 109.5 . . ?
H42B C42 H42C 109.5 . . ?
O25 C43 C44 112.7(12) . . ?
O26 C43 O25 122.4(12) . . ?
O26 C43 C44 124.6(12) . . ?
C43 C44 H44A 109.5 . . ?
C43 C44 H44B 109.5 . . ?
C43 C44 H44C 109.5 . . ?
H44A C44 H44B 109.5 . . ?
H44A C44 H44C 109.5 . . ?
H44B C44 H44C 109.5 . . ?
O27 C45 C46 110.9(13) . . ?
O28 C45 O27 121.9(12) . . ?
O28 C45 C46 127.2(14) . . ?
C45 C46 H46A 109.5 . . ?
C45 C46 H46B 109.5 . . ?
C45 C46 H46C 109.5 . . ?
H46A C46 H46B 109.5 . . ?
H46A C46 H46C 109.5 . . ?
H46B C46 H46C 109.5 . . ?
C47 C48 H48 120.0 . . ?
C47 C48 C49 120.0 . . ?
C49 C48 H48 120.0 . . ?
O13 C47 C48 117.0(5) . . ?
O13 C47 C56 123.0(5) . . ?
C48 C47 C56 120.0 . . ?
C47 C56 C57 119.6(6) . . ?
C55 C56 C47 120.0 . . ?
C55 C56 C57 119.6(6) . . ?
C56 C55 C50 120.0 . . ?
C56 C55 C54 123.8(6) . . ?
C50 C55 C54 116.0(6) . . ?
C55 C50 C49 120.0 . . ?
C55 C50 C51 121.5(8) . . ?
C49 C50 C51 118.5(8) . . ?
C48 C49 H49 120.0 . . ?
C50 C49 C48 120.0 . . ?
C50 C49 H49 120.0 . . ?
C50 C51 H51 120.2 . . ?
C52 C51 C50 119.7(12) . . ?
C52 C51 H51 120.2 . . ?
C51 C52 H52 120.4 . . ?
C53 C52 C51 119.2(12) . . ?
C53 C52 H52 120.4 . . ?
C52 C53 H53 120.0 . . ?
C54 C53 C52 119.9(13) . . ?
C54 C53 H53 120.0 . . ?
C55 C54 H54 118.6 . . ?
C53 C54 C55 122.9(11) . . ?
C53 C54 H54 118.6 . . ?
N3 C57 C56 125.0(9) . . ?
N3 C57 H57 117.5 . . ?
C56 C57 H57 117.5 . . ?
N3 C58 H58 109.6 . . ?
N3 C58 C59 104.8(7) . . ?
N3 C58 C60 110.9(8) . . ?
C59 C58 H58 109.6 . . ?
C60 C58 H58 109.6 . . ?
C60 C58 C59 112.1(7) . . ?
O14 C59 C58 108.8(7) . . ?
O14 C59 H59 108.2 . . ?
O29 C59 O14 114.1(8) . . ?
O29 C59 C58 109.1(8) . . ?
O29 C59 H59 108.2 . . ?
C58 C59 H59 108.2 . . ?
O34 C60 C58 104.9(7) . . ?
O34 C60 H60 110.5 . . ?
O34 C60 C61 112.1(7) . . ?
C58 C60 H60 110.5 . . ?
C61 C60 C58 108.2(8) . . ?
C61 C60 H60 110.5 . . ?
O32 C61 C60 111.1(8) . . ?
O32 C61 H61 110.5 . . ?
O32 C61 C62 105.5(7) . . ?
C60 C61 H61 110.5 . . ?
C60 C61 C62 108.6(7) . . ?
C62 C61 H61 110.5 . . ?
O29 C62 C61 107.1(8) . . ?
O29 C62 H62 111.4 . . ?
O29 C62 C63 108.5(8) . . ?
C61 C62 H62 111.4 . . ?
C63 C62 C61 106.9(8) . . ?
C63 C62 H62 111.4 . . ?
O30 C63 C62 106.6(8) . . ?
O30 C63 H63A 110.4 . . ?
O30 C63 H63B 110.4 . . ?
C62 C63 H63A 110.4 . . ?
C62 C63 H63B 110.4 . . ?
H63A C63 H63B 108.6 . . ?
O30 C64 C65 109.6(10) . . ?
O31 C64 O30 124.3(10) . . ?
O31 C64 C65 126.1(11) . . ?
C64 C65 H65A 109.5 . . ?
C64 C65 H65B 109.5 . . ?
C64 C65 H65C 109.5 . . ?
H65A C65 H65B 109.5 . . ?
H65A C65 H65C 109.5 . . ?
H65B C65 H65C 109.5 . . ?
O32 C66 C67 114.0(11) . . ?
O33 C66 O32 122.2(12) . . ?
O33 C66 C67 123.7(11) . . ?
C66 C67 H67A 109.5 . . ?
C66 C67 H67B 109.5 . . ?
C66 C67 H67C 109.5 . . ?
H67A C67 H67B 109.5 . . ?
H67A C67 H67C 109.5 . . ?
H67B C67 H67C 109.5 . . ?
O34 C68 C69 110.0(10) . . ?
O35 C68 O34 123.7(9) . . ?
O35 C68 C69 126.3(10) . . ?
C68 C69 H69A 109.5 . . ?
C68 C69 H69B 109.5 . . ?
C68 C69 H69C 109.5 . . ?
H69A C69 H69B 109.5 . . ?
H69A C69 H69C 109.5 . . ?
H69B C69 H69C 109.5 . . ?
O36 U4 U5 82.9(2) . . ?
O36 U4 O38 85.1(3) . . ?
O36 U4 O39 92.5(3) . . ?
O36 U4 O40 88.2(3) . . ?
O36 U4 O45 94.4(3) . . ?
O36 U4 N4 86.5(3) . . ?
O37 U4 U5 99.1(2) . . ?
O37 U4 O36 177.9(3) . . ?
O37 U4 O38 94.2(3) . . ?
O37 U4 O39 85.5(3) . . ?
O37 U4 O40 93.4(3) . . ?
O37 U4 O45 87.4(3) . . ?
O37 U4 N4 92.9(3) . . ?
O38 U4 U5 113.70(16) . . ?
O38 U4 O40 148.8(2) . . ?
O38 U4 O45 83.4(2) . . ?
O38 U4 N4 143.7(3) . . ?
O39 U4 U5 168.69(18) . . ?
O39 U4 O38 76.0(2) . . ?
O39 U4 O40 134.8(2) . . ?
O39 U4 O45 157.6(2) . . ?
O39 U4 N4 69.1(3) . . ?
O40 U4 U5 35.17(15) . . ?
O40 U4 O45 66.8(2) . . ?
O40 U4 N4 65.8(2) . . ?
O45 U4 U5 33.67(15) . . ?
O45 U4 N4 132.5(2) . . ?
N4 U4 U5 100.18(19) . . ?
O40 U5 U4 34.89(14) . . ?
O40 U5 N5 134.1(2) . . ?
O41 U5 U4 83.6(2) . . ?
O41 U5 O40 94.1(3) . . ?
O41 U5 O42 85.9(3) . . ?
O41 U5 O43 178.7(3) . . ?
O41 U5 O44 91.1(3) . . ?
O41 U5 O45 90.0(3) . . ?
O41 U5 N5 87.3(3) . . ?
O42 U5 U4 114.09(18) . . ?
O42 U5 O40 81.8(2) . . ?
O42 U5 N5 143.8(2) . . ?
O43 U5 U4 97.4(2) . . ?
O43 U5 O40 86.4(3) . . ?
O43 U5 O42 93.0(3) . . ?
O43 U5 O44 88.0(3) . . ?
O43 U5 O45 91.3(3) . . ?
O43 U5 N5 93.2(3) . . ?
O44 U5 U4 167.98(19) . . ?
O44 U5 O40 156.9(2) . . ?
O44 U5 O42 76.1(3) . . ?
O44 U5 O45 135.3(2) . . ?
O44 U5 N5 68.5(2) . . ?
O45 U5 U4 34.40(15) . . ?
O45 U5 O40 67.3(2) . . ?
O45 U5 O42 148.5(2) . . ?
O45 U5 N5 66.9(2) . . ?
N5 U5 U4 100.34(17) . . ?
C116 O38 U4 135.3(6) . . ?
C70 O39 U4 128.8(5) . . ?
U4 O40 U5 109.9(2) . . ?
C82 O40 U4 121.3(6) . . ?
C82 O40 U5 125.3(5) . . ?
U5 O42 H42D 112.1 . . ?
U5 O42 H42E 135.1 . . ?
H42D O42 H42E 112.6 . . ?
C93 O44 U5 145.9(6) . . ?
U5 O45 U4 111.9(2) . . ?
C105 O45 U4 122.7(5) . . ?
C105 O45 U5 123.6(5) . . ?
C85 O46 C82 114.1(7) . . ?
C87 O47 C86 116.8(11) . . ?
C89 O49 C84 118.5(9) . . ?
C91 O51 C83 115.5(8) . . ?
C105 O53 C108 114.3(6) . . ?
C110 O54 C109 118.3(8) . . ?
C112 O56 C107 116.4(8) . . ?
C114 O58 C106 117.9(9) . . ?
C80 N4 U4 125.2(7) . . ?
C80 N4 C81 118.3(9) . . ?
C81 N4 U4 115.5(6) . . ?
C103 N5 U5 130.4(7) . . ?
C103 N5 C104 117.0(8) . . ?
C104 N5 U5 112.4(5) . . ?
H6A N6 H6B 120.0 . . ?
C116 N6 H6A 120.0 . . ?
C116 N6 H6B 120.0 . . ?
C75 C74 H74 118.2 . . ?
C75 C74 C73 123.7(15) . . ?
C73 C74 H74 118.2 . . ?
C74 C75 H75 120.1 . . ?
C76 C75 C74 119.8(15) . . ?
C76 C75 H75 120.1 . . ?
C75 C76 H76 120.4 . . ?
C75 C76 C77 119.2(16) . . ?
C77 C76 H76 120.4 . . ?
C76 C77 H77 120.3 . . ?
C76 C77 C78 119.5(14) . . ?
C78 C77 H77 120.3 . . ?
C78 C79 C70 120.0 . . ?
C78 C79 C80 121.5(6) . . ?
C70 C79 C80 118.0(6) . . ?
C79 C78 C77 121.1(8) . . ?
C73 C78 C77 118.8(8) . . ?
C73 C78 C79 120.0 . . ?
C78 C73 C74 118.5(9) . . ?
C78 C73 C72 120.0 . . ?
C72 C73 C74 121.4(9) . . ?
C73 C72 H72 120.0 . . ?
C73 C72 C71 120.0 . . ?
C71 C72 H72 120.0 . . ?
C72 C71 H71 120.0 . . ?
C70 C71 C72 120.0 . . ?
C70 C71 H71 120.0 . . ?
O39 C70 C79 122.4(5) . . ?
O39 C70 C71 117.6(5) . . ?
C71 C70 C79 120.0 . . ?
N4 C80 C79 126.8(9) . . ?
N4 C80 H80 116.6 . . ?
C79 C80 H80 116.6 . . ?
N4 C81 H81 110.0 . . ?
N4 C81 C82 105.5(8) . . ?
N4 C81 C83 111.0(8) . . ?
C82 C81 H81 110.0 . . ?
C83 C81 H81 110.0 . . ?
C83 C81 C82 110.2(8) . . ?
O40 C82 O46 114.8(8) . . ?
O40 C82 C81 111.4(8) . . ?
O40 C82 H82 107.5 . . ?
O46 C82 C81 108.0(8) . . ?
O46 C82 H82 107.5 . . ?
C81 C82 H82 107.5 . . ?
O51 C83 C81 106.5(8) . . ?
O51 C83 H83 109.2 . . ?
O51 C83 C84 111.3(8) . . ?
C81 C83 H83 109.2 . . ?
C84 C83 C81 111.4(8) . . ?
C84 C83 H83 109.2 . . ?
O49 C84 C83 110.0(8) . . ?
O49 C84 H84 111.2 . . ?
O49 C84 C85 104.6(8) . . ?
C83 C84 H84 111.2 . . ?
C83 C84 C85 108.5(9) . . ?
C85 C84 H84 111.2 . . ?
O46 C85 C84 109.8(8) . . ?
O46 C85 H85 109.1 . . ?
O46 C85 C86 107.0(9) . . ?
C84 C85 H85 109.1 . . ?
C86 C85 C84 112.7(9) . . ?
C86 C85 H85 109.1 . . ?
O47 C86 C85 113.1(11) . . ?
O47 C86 H86A 109.0 . . ?
O47 C86 H86B 109.0 . . ?
C85 C86 H86A 109.0 . . ?
C85 C86 H86B 109.0 . . ?
H86A C86 H86B 107.8 . . ?
O47 C87 C88 112.7(15) . . ?
O48 C87 O47 125.9(15) . . ?
O48 C87 C88 120.1(17) . . ?
C87 C88 H88A 109.5 . . ?
C87 C88 H88B 109.5 . . ?
C87 C88 H88C 109.5 . . ?
H88A C88 H88B 109.5 . . ?
H88A C88 H88C 109.5 . . ?
H88B C88 H88C 109.5 . . ?
O49 C89 C90 110.6(11) . . ?
O50 C89 O49 122.6(12) . . ?
O50 C89 C90 126.8(12) . . ?
C89 C90 H90A 109.5 . . ?
C89 C90 H90B 109.5 . . ?
C89 C90 H90C 109.5 . . ?
H90A C90 H90B 109.5 . . ?
H90A C90 H90C 109.5 . . ?
H90B C90 H90C 109.5 . . ?
O51 C91 C92 109.1(10) . . ?
O52 C91 O51 125.4(10) . . ?
O52 C91 C92 125.5(10) . . ?
C91 C92 H92A 109.5 . . ?
C91 C92 H92B 109.5 . . ?
C91 C92 H92C 109.5 . . ?
H92A C92 H92B 109.5 . . ?
H92A C92 H92C 109.5 . . ?
H92B C92 H92C 109.5 . . ?
C95 C96 C101 120.0 . . ?
C95 C96 C97 119.3(7) . . ?
C101 C96 C97 120.6(7) . . ?
C96 C95 H95 120.0 . . ?
C94 C95 C96 120.0 . . ?
C94 C95 H95 120.0 . . ?
C95 C94 H94 120.0 . . ?
C95 C94 C93 120.0 . . ?
C93 C94 H94 120.0 . . ?
O44 C93 C94 118.4(5) . . ?
O44 C93 C102 121.6(5) . . ?
C102 C93 C94 120.0 . . ?
C93 C102 C103 118.6(6) . . ?
C101 C102 C93 120.0 . . ?
C101 C102 C103 119.7(6) . . ?
C96 C101 C100 115.4(6) . . ?
C102 C101 C96 120.0 . . ?
C102 C101 C100 124.5(6) . . ?
C96 C97 H97 118.8 . . ?
C98 C97 C96 122.3(10) . . ?
C98 C97 H97 118.8 . . ?
C97 C98 H98 120.5 . . ?
C97 C98 C99 119.1(11) . . ?
C99 C98 H98 120.5 . . ?
C98 C99 H99 121.1 . . ?
C100 C99 C98 117.9(12) . . ?
C100 C99 H99 121.1 . . ?
C101 C100 H100 117.8 . . ?
C99 C100 C101 124.4(11) . . ?
C99 C100 H100 117.8 . . ?
N5 C103 C102 128.5(9) . . ?
N5 C103 H103 115.8 . . ?
C102 C103 H103 115.8 . . ?
N5 C104 H104 108.7 . . ?
N5 C104 C105 111.4(7) . . ?
N5 C104 C106 105.6(7) . . ?
C105 C104 H104 108.7 . . ?
C105 C104 C106 113.5(7) . . ?
C106 C104 H104 108.7 . . ?
O45 C105 O53 113.5(7) . . ?
O45 C105 C104 110.9(7) . . ?
O45 C105 H105 107.5 . . ?
O53 C105 C104 109.8(7) . . ?
O53 C105 H105 107.5 . . ?
C104 C105 H105 107.5 . . ?
O58 C106 C104 104.7(7) . . ?
O58 C106 H106 110.4 . . ?
O58 C106 C107 110.9(7) . . ?
C104 C106 H106 110.4 . . ?
C107 C106 C104 110.0(7) . . ?
C107 C106 H106 110.4 . . ?
O56 C107 C106 106.7(7) . . ?
O56 C107 H107 110.3 . . ?
O56 C107 C108 107.8(7) . . ?
C106 C107 H107 110.3 . . ?
C106 C107 C108 111.3(7) . . ?
C108 C107 H107 110.3 . . ?
O53 C108 C107 108.3(7) . . ?
O53 C108 H108 109.4 . . ?
O53 C108 C109 107.7(7) . . ?
C107 C108 H108 109.4 . . ?
C107 C108 C109 112.6(7) . . ?
C109 C108 H108 109.4 . . ?
O54 C109 C108 106.5(7) . . ?
O54 C109 H10A 110.4 . . ?
O54 C109 H10B 110.4 . . ?
C108 C109 H10A 110.4 . . ?
C108 C109 H10B 110.4 . . ?
H10A C109 H10B 108.6 . . ?
O54 C110 C111 111.8(9) . . ?
O55 C110 O54 122.9(9) . . ?
O55 C110 C111 125.3(9) . . ?
C110 C111 H11A 109.5 . . ?
C110 C111 H11B 109.5 . . ?
C110 C111 H11C 109.5 . . ?
H11A C111 H11B 109.5 . . ?
H11A C111 H11C 109.5 . . ?
H11B C111 H11C 109.5 . . ?
O56 C112 C113 110.9(10) . . ?
O57 C112 O56 123.2(10) . . ?
O57 C112 C113 125.8(11) . . ?
C112 C113 H11D 109.5 . . ?
C112 C113 H11E 109.5 . . ?
C112 C113 H11F 109.5 . . ?
H11D C113 H11E 109.5 . . ?
H11D C113 H11F 109.5 . . ?
H11E C113 H11F 109.5 . . ?
O58 C114 C115 110.0(13) . . ?
O59 C114 O58 122.5(12) . . ?
O59 C114 C115 127.1(14) . . ?
C114 C115 H11G 109.5 . . ?
C114 C115 H11H 109.5 . . ?
C114 C115 H11I 109.5 . . ?
H11G C115 H11H 109.5 . . ?
H11G C115 H11I 109.5 . . ?
H11H C115 H11I 109.5 . . ?
O38 C116 N6 120.7(9) . . ?
O38 C116 C117 117.5(9) . . ?
N6 C116 C117 121.8(9) . . ?
C118 C117 C116 120.8(10) . . ?
C122 C117 C116 117.7(9) . . ?
C122 C117 C118 121.4(10) . . ?
C117 C118 H118 120.3 . . ?
C117 C118 C119 119.4(10) . . ?
C119 C118 H118 120.3 . . ?
C118 C119 H119 120.2 . . ?
C120 C119 C118 119.7(11) . . ?
C120 C119 H119 120.2 . . ?
C119 C120 H120 121.0 . . ?
C119 C120 C121 117.9(11) . . ?
C121 C120 H120 121.0 . . ?
C120 C121 H121 119.4 . . ?
C122 C121 C120 121.3(12) . . ?
C122 C121 H121 119.4 . . ?
C117 C122 C121 120.1(11) . . ?
C117 C122 H122 119.9 . . ?
C121 C122 H122 119.9 . . ?
H2A O2 H2B 93.969(1) . . ?
H2A O2 H2C 93.441(1) . . ?
H2B O2 H2C 93.299(1) . . ?
C125 O60 C124 112.5(13) . . ?
H12A C123 H12B 109.5 . . ?
H12A C123 H12C 109.5 . . ?
H12B C123 H12C 109.5 . . ?
C124 C123 H12A 109.5 . . ?
C124 C123 H12B 109.5 . . ?
C124 C123 H12C 109.5 . . ?
O60 C124 C123 107.5(18) . . ?
O60 C124 H12D 110.2 . . ?
O60 C124 H12E 110.2 . . ?
C123 C124 H12D 110.2 . . ?
C123 C124 H12E 110.2 . . ?
H12D C124 H12E 108.5 . . ?
O60 C125 H12F 109.3 . . ?
O60 C125 H12G 109.3 . . ?
O60 C125 C126 111.8(16) . . ?
H12F C125 H12G 107.9 . . ?
C126 C125 H12F 109.3 . . ?
C126 C125 H12G 109.3 . . ?
C125 C126 H12H 109.5 . . ?
C125 C126 H12I 109.5 . . ?
C125 C126 H12J 109.5 . . ?
H12H C126 H12I 109.5 . . ?
H12H C126 H12J 109.5 . . ?
H12I C126 H12J 109.5 . . ?
N7 C134 C135 177(3) . . ?
C140 C139 H139 120.0 . . ?
C140 C139 C138 120.0 . . ?
C138 C139 H139 120.0 . . ?
C139 C140 H140 120.0 . . ?
C139 C140 C135 120.0 . . ?
C135 C140 H140 120.0 . . ?
C140 C135 C134 119.9(11) . . ?
C136 C135 C134 120.1(10) . . ?
C136 C135 C140 120.0 . . ?
C135 C136 H136 120.0 . . ?
C137 C136 C135 120.0 . . ?
C137 C136 H136 120.0 . . ?
C136 C137 H137 120.0 . . ?
C136 C137 C138 120.0 . . ?
C138 C137 H137 120.0 . . ?
C139 C138 H138 120.0 . . ?
C137 C138 C139 120.0 . . ?
C137 C138 H138 120.0 . . ?
N8 C127 C128 177(2) . . ?
C130 C129 H129 120.0 . . ?
C130 C129 C128 120.0 . . ?
C128 C129 H129 120.0 . . ?
C129 C130 H130 120.0 . . ?
C131 C130 C129 120.0 . . ?
C131 C130 H130 120.0 . . ?
C130 C131 H131 120.0 . . ?
C130 C131 C132 120.0 . . ?
C132 C131 H131 120.0 . . ?
C131 C132 H132 120.0 . . ?
C131 C132 C133 120.0 . . ?
C133 C132 H132 120.0 . . ?
C132 C133 H133 120.0 . . ?
C132 C133 C128 120.0 . . ?
C128 C133 H133 120.0 . . ?
C129 C128 C127 118.7(12) . . ?
C133 C128 C127 121.2(12) . . ?
C133 C128 C129 120.0 . . ?

loop_
_geom_bond_atom_site_label_1
_geom_bond_atom_site_label_2
_geom_bond_distance
_geom_bond_site_symmetry_2
_geom_bond_publ_flag
U1 U2 3.9706(4) . ?
U1 U3 3.9351(4) . ?
U1 O1 2.4016(3) . ?
U1 O3 1.799(7) . ?
U1 O4 1.793(7) . ?
U1 O5 2.204(6) . ?
U1 O6 2.392(6) . ?
U1 O14 2.393(6) . ?
U1 N1 2.479(8) . ?
U2 U3 3.9906(4) . ?
U2 O1 2.3845(3) . ?
U2 O6 2.456(6) . ?
U2 O7 1.773(7) . ?
U2 O8 1.777(7) . ?
U2 O9 2.214(8) . ?
U2 O10 2.458(7) . ?
U2 N2 2.526(8) . ?
U3 O1 2.4065(3) . ?
U3 O10 2.413(7) . ?
U3 O11 1.769(7) . ?
U3 O12 1.777(7) . ?
U3 O13 2.223(6) . ?
U3 O14 2.437(6) . ?
U3 N3 2.486(8) . ?
O1 H1 0.900000(14) . ?
O5 C1 1.310(13) . ?
O6 C13 1.390(11) . ?
O9 C24 1.294(13) . ?
O10 C36 1.407(11) . ?
O13 C47 1.344(8) . ?
O14 C59 1.397(12) . ?
O15 C13 1.403(11) . ?
O15 C14 1.427(11) . ?
O16 C17 1.466(13) . ?
O16 C18 1.346(14) . ?
O17 C18 1.164(16) . ?
O18 C15 1.449(12) . ?
O18 C20 1.338(12) . ?
O19 C20 1.186(13) . ?
O20 C16 1.458(16) . ?
O20 C22 1.356(14) . ?
O21 C22 1.191(14) . ?
O22 C36 1.436(10) . ?
O22 C37 1.410(12) . ?
O23 C40 1.453(12) . ?
O23 C41 1.335(14) . ?
O24 C41 1.174(15) . ?
O25 C38 1.457(13) . ?
O25 C43 1.334(15) . ?
O26 C43 1.219(17) . ?
O27 C39 1.424(12) . ?
O27 C45 1.373(15) . ?
O28 C45 1.201(17) . ?
O29 C59 1.395(11) . ?
O29 C62 1.400(12) . ?
O30 C63 1.483(12) . ?
O30 C64 1.344(13) . ?
O31 C64 1.217(14) . ?
O32 C61 1.462(11) . ?
O32 C66 1.329(14) . ?
O33 C66 1.235(15) . ?
O34 C60 1.431(10) . ?
O34 C68 1.360(13) . ?
O35 C68 1.218(14) . ?
N1 C11 1.289(13) . ?
N1 C12 1.462(12) . ?
N2 C34 1.351(14) . ?
N2 C35 1.504(14) . ?
N3 C57 1.313(13) . ?
N3 C58 1.502(12) . ?
C1 C2 1.454(16) . ?
C1 C10 1.408(15) . ?
C2 H2 0.9300 . ?
C2 C3 1.354(19) . ?
C3 H3 0.9300 . ?
C3 C4 1.43(2) . ?
C4 C5 1.421(19) . ?
C4 C9 1.437(15) . ?
C5 H5 0.9300 . ?
C5 C6 1.40(2) . ?
C6 H6 0.9300 . ?
C6 C7 1.387(19) . ?
C7 H7 0.9300 . ?
C7 C8 1.349(17) . ?
C8 H8 0.9300 . ?
C8 C9 1.416(15) . ?
C9 C10 1.436(15) . ?
C10 C11 1.444(14) . ?
C11 H11 0.9300 . ?
C12 H12 0.9800 . ?
C12 C13 1.558(13) . ?
C12 C16 1.530(17) . ?
C13 H13 0.9800 . ?
C14 H14 0.9800 . ?
C14 C15 1.516(13) . ?
C14 C17 1.565(13) . ?
C15 H15 0.9800 . ?
C15 C16 1.524(16) . ?
C16 H16 0.9800 . ?
C17 H17A 0.9700 . ?
C17 H17B 0.9700 . ?
C18 C19 1.509(17) . ?
C19 H19A 0.9600 . ?
C19 H19B 0.9600 . ?
C19 H19C 0.9600 . ?
C20 C21 1.482(16) . ?
C21 H21A 0.9600 . ?
C21 H21B 0.9600 . ?
C21 H21C 0.9600 . ?
C22 C23 1.486(16) . ?
C23 H23A 0.9600 . ?
C23 H23B 0.9600 . ?
C23 H23C 0.9600 . ?
C24 C25 1.380(16) . ?
C24 C33 1.388(16) . ?
C25 H25 0.9300 . ?
C25 C26 1.386(16) . ?
C26 H26 0.9300 . ?
C26 C27 1.395(15) . ?
C27 C28 1.3900 . ?
C27 C32 1.3900 . ?
C28 H28 0.9300 . ?
C28 C29 1.3900 . ?
C29 H29 0.9300 . ?
C29 C30 1.3900 . ?
C30 H30 0.9300 . ?
C30 C31 1.3900 . ?
C31 H31 0.9300 . ?
C31 C32 1.3900 . ?
C32 C33 1.481(11) . ?
C33 C34 1.430(15) . ?
C34 H34 0.9300 . ?
C35 H35 0.9800 . ?
C35 C36 1.484(14) . ?
C35 C39 1.547(14) . ?
C36 H36 0.9800 . ?
C37 H37 0.9800 . ?
C37 C38 1.502(15) . ?
C37 C40 1.521(13) . ?
C38 H38 0.9800 . ?
C38 C39 1.548(15) . ?
C39 H39 0.9800 . ?
C40 H40A 0.9700 . ?
C40 H40B 0.9700 . ?
C41 C42 1.539(16) . ?
C42 H42A 0.9600 . ?
C42 H42B 0.9600 . ?
C42 H42C 0.9600 . ?
C43 C44 1.499(19) . ?
C44 H44A 0.9600 . ?
C44 H44B 0.9600 . ?
C44 H44C 0.9600 . ?
C45 C46 1.482(18) . ?
C46 H46A 0.9600 . ?
C46 H46B 0.9600 . ?
C46 H46C 0.9600 . ?
C48 H48 0.9300 . ?
C48 C47 1.3900 . ?
C48 C49 1.3900 . ?
C47 C56 1.3900 . ?
C56 C55 1.3900 . ?
C56 C57 1.461(11) . ?
C55 C50 1.3900 . ?
C55 C54 1.431(12) . ?
C50 C49 1.3900 . ?
C50 C51 1.424(13) . ?
C49 H49 0.9300 . ?
C51 H51 0.9300 . ?
C51 C52 1.40(2) . ?
C52 H52 0.9300 . ?
C52 C53 1.38(2) . ?
C53 H53 0.9300 . ?
C53 C54 1.378(16) . ?
C54 H54 0.9300 . ?
C57 H57 0.9300 . ?
C58 H58 0.9800 . ?
C58 C59 1.552(13) . ?
C58 C60 1.530(13) . ?
C59 H59 0.9800 . ?
C60 H60 0.9800 . ?
C60 C61 1.521(14) . ?
C61 H61 0.9800 . ?
C61 C62 1.554(12) . ?
C62 H62 0.9800 . ?
C62 C63 1.537(14) . ?
C63 H63A 0.9700 . ?
C63 H63B 0.9700 . ?
C64 C65 1.496(16) . ?
C65 H65A 0.9600 . ?
C65 H65B 0.9600 . ?
C65 H65C 0.9600 . ?
C66 C67 1.45(2) . ?
C67 H67A 0.9600 . ?
C67 H67B 0.9600 . ?
C67 H67C 0.9600 . ?
C68 C69 1.518(15) . ?
C69 H69A 0.9600 . ?
C69 H69B 0.9600 . ?
C69 H69C 0.9600 . ?
U4 U5 3.9747(4) . ?
U4 O36 1.796(8) . ?
U4 O37 1.788(8) . ?
U4 O38 2.370(6) . ?
U4 O39 2.251(6) . ?
U4 O40 2.419(6) . ?
U4 O45 2.421(6) . ?
U4 N4 2.498(9) . ?
U5 O40 2.435(6) . ?
U5 O41 1.772(8) . ?
U5 O42 2.425(7) . ?
U5 O43 1.784(8) . ?
U5 O44 2.231(6) . ?
U5 O45 2.375(6) . ?
U5 N5 2.511(8) . ?
O38 C116 1.262(11) . ?
O39 C70 1.352(8) . ?
O40 C82 1.368(11) . ?
O42 H42D 0.9075 . ?
O42 H42E 0.9034 . ?
O44 C93 1.325(8) . ?
O45 C105 1.383(11) . ?
O46 C82 1.430(11) . ?
O46 C85 1.422(12) . ?
O47 C86 1.444(18) . ?
O47 C87 1.315(19) . ?
O48 C87 1.225(19) . ?
O49 C84 1.437(12) . ?
O49 C89 1.346(13) . ?
O50 C89 1.201(17) . ?
O51 C83 1.439(12) . ?
O51 C91 1.384(12) . ?
O52 C91 1.167(14) . ?
O53 C105 1.416(10) . ?
O53 C108 1.422(11) . ?
O54 C109 1.442(12) . ?
O54 C110 1.330(12) . ?
O55 C110 1.211(13) . ?
O56 C107 1.475(10) . ?
O56 C112 1.336(12) . ?
O57 C112 1.177(14) . ?
O58 C106 1.431(11) . ?
O58 C114 1.347(15) . ?
O59 C114 1.170(17) . ?
N4 C80 1.291(13) . ?
N4 C81 1.464(13) . ?
N5 C103 1.305(12) . ?
N5 C104 1.452(11) . ?
N6 H6A 0.8600 . ?
N6 H6B 0.8600 . ?
N6 C116 1.297(13) . ?
C74 H74 0.9300 . ?
C74 C75 1.39(2) . ?
C74 C73 1.391(16) . ?
C75 H75 0.9300 . ?
C75 C76 1.37(2) . ?
C76 H76 0.9300 . ?
C76 C77 1.43(2) . ?
C77 H77 0.9300 . ?
C77 C78 1.460(15) . ?
C79 C78 1.3900 . ?
C79 C70 1.3900 . ?
C79 C80 1.490(11) . ?
C78 C73 1.3900 . ?
C73 C72 1.3900 . ?
C72 H72 0.9300 . ?
C72 C71 1.3900 . ?
C71 H71 0.9300 . ?
C71 C70 1.3900 . ?
C80 H80 0.9300 . ?
C81 H81 0.9800 . ?
C81 C82 1.536(13) . ?
C81 C83 1.531(13) . ?
C82 H82 0.9800 . ?
C83 H83 0.9800 . ?
C83 C84 1.509(16) . ?
C84 H84 0.9800 . ?
C84 C85 1.545(13) . ?
C85 H85 0.9800 . ?
C85 C86 1.479(15) . ?
C86 H86A 0.9700 . ?
C86 H86B 0.9700 . ?
C87 C88 1.51(3) . ?
C88 H88A 0.9600 . ?
C88 H88B 0.9600 . ?
C88 H88C 0.9600 . ?
C89 C90 1.489(18) . ?
C90 H90A 0.9600 . ?
C90 H90B 0.9600 . ?
C90 H90C 0.9600 . ?
C91 C92 1.493(17) . ?
C92 H92A 0.9600 . ?
C92 H92B 0.9600 . ?
C92 H92C 0.9600 . ?
C96 C95 1.3900 . ?
C96 C101 1.3900 . ?
C96 C97 1.446(12) . ?
C95 H95 0.9300 . ?
C95 C94 1.3900 . ?
C94 H94 0.9300 . ?
C94 C93 1.3900 . ?
C93 C102 1.3900 . ?
C102 C101 1.3900 . ?
C102 C103 1.446(10) . ?
C101 C100 1.455(14) . ?
C97 H97 0.9300 . ?
C97 C98 1.349(18) . ?
C98 H98 0.9300 . ?
C98 C99 1.454(16) . ?
C99 H99 0.9300 . ?
C99 C100 1.370(16) . ?
C100 H100 0.9300 . ?
C103 H103 0.9300 . ?
C104 H104 0.9800 . ?
C104 C105 1.507(12) . ?
C104 C106 1.572(13) . ?
C105 H105 0.9800 . ?
C106 H106 0.9800 . ?
C106 C107 1.496(12) . ?
C107 H107 0.9800 . ?
C107 C108 1.511(12) . ?
C108 H108 0.9800 . ?
C108 C109 1.520(12) . ?
C109 H10A 0.9700 . ?
C109 H10B 0.9700 . ?
C110 C111 1.499(14) . ?
C111 H11A 0.9600 . ?
C111 H11B 0.9600 . ?
C111 H11C 0.9600 . ?
C112 C113 1.475(15) . ?
C113 H11D 0.9600 . ?
C113 H11E 0.9600 . ?
C113 H11F 0.9600 . ?
C114 C115 1.50(2) . ?
C115 H11G 0.9600 . ?
C115 H11H 0.9600 . ?
C115 H11I 0.9600 . ?
C116 C117 1.511(13) . ?
C117 C118 1.373(14) . ?
C117 C122 1.358(16) . ?
C118 H118 0.9300 . ?
C118 C119 1.407(15) . ?
C119 H119 0.9300 . ?
C119 C120 1.398(17) . ?
C120 H120 0.9300 . ?
C120 C121 1.411(17) . ?
C121 H121 0.9300 . ?
C121 C122 1.360(15) . ?
C122 H122 0.9300 . ?
O2 H2A 0.900000(11) . ?
O2 H2B 0.900000(15) . ?
O2 H2C 0.899999(15) . ?
O60 C124 1.42(2) . ?
O60 C125 1.387(18) . ?
C123 H12A 0.9600 . ?
C123 H12B 0.9600 . ?
C123 H12C 0.9600 . ?
C123 C124 1.49(3) . ?
C124 H12D 0.9700 . ?
C124 H12E 0.9700 . ?
C125 H12F 0.9700 . ?
C125 H12G 0.9700 . ?
C125 C126 1.44(3) . ?
C126 H12H 0.9600 . ?
C126 H12I 0.9600 . ?
C126 H12J 0.9600 . ?
N7 C134 1.09(2) . ?
C134 C135 1.45(2) . ?
C139 H139 0.9300 . ?
C139 C140 1.3900 . ?
C139 C138 1.3900 . ?
C140 H140 0.9300 . ?
C140 C135 1.3900 . ?
C135 C136 1.3900 . ?
C136 H136 0.9300 . ?
C136 C137 1.3900 . ?
C137 H137 0.9300 . ?
C137 C138 1.3900 . ?
C138 H138 0.9300 . ?
N8 C127 1.11(2) . ?
C127 C128 1.42(2) . ?
C129 H129 0.9300 . ?
C129 C130 1.3900 . ?
C129 C128 1.3900 . ?
C130 H130 0.9300 . ?
C130 C131 1.3900 . ?
C131 H131 0.9300 . ?
C131 C132 1.3900 . ?
C132 H132 0.9300 . ?
C132 C133 1.3900 . ?
C133 H133 0.9300 . ?
C133 C128 1.3900 . ?

loop_
_geom_torsion_atom_site_label_1
_geom_torsion_atom_site_label_2
_geom_torsion_atom_site_label_3
_geom_torsion_atom_site_label_4
_geom_torsion
_geom_torsion_site_symmetry_1
_geom_torsion_site_symmetry_2
_geom_torsion_site_symmetry_3
_geom_torsion_site_symmetry_4
_geom_torsion_publ_flag
U1 O5 C1 C2 -137.4(9) . . . . ?
U1 O5 C1 C10 43.5(16) . . . . ?
U1 O6 C13 O15 -153.9(5) . . . . ?
U1 O6 C13 C12 -31.9(9) . . . . ?
U1 O14 C59 O29 58.1(9) . . . . ?
U1 O14 C59 C58 -179.8(5) . . . . ?
U1 N1 C11 C10 -8.3(15) . . . . ?
U1 N1 C12 C13 -42.9(8) . . . . ?
U1 N1 C12 C16 79.2(9) . . . . ?
U2 O6 C13 O15 56.3(9) . . . . ?
U2 O6 C13 C12 178.2(5) . . . . ?
U2 O9 C24 C25 145.1(12) . . . . ?
U2 O9 C24 C33 -38(2) . . . . ?
U2 O10 C36 O22 -177.4(6) . . . . ?
U2 O10 C36 C35 -55.0(8) . . . . ?
U2 N2 C34 C33 -3.7(17) . . . . ?
U2 N2 C35 C36 -28.5(9) . . . . ?
U2 N2 C35 C39 89.7(7) . . . . ?
U3 O10 C36 O22 40.3(11) . . . . ?
U3 O10 C36 C35 162.6(6) . . . . ?
U3 O13 C47 C48 -137.0(5) . . . . ?
U3 O13 C47 C56 43.8(9) . . . . ?
U3 O14 C59 O29 -154.7(6) . . . . ?
U3 O14 C59 C58 -32.6(9) . . . . ?
U3 N3 C57 C56 -14.0(13) . . . . ?
U3 N3 C58 C59 -46.0(8) . . . . ?
U3 N3 C58 C60 75.2(8) . . . . ?
O5 C1 C2 C3 -179.3(12) . . . . ?
O5 C1 C10 C9 179.9(10) . . . . ?
O5 C1 C10 C11 4.6(17) . . . . ?
O9 C24 C25 C26 179.9(14) . . . . ?
O9 C24 C33 C32 -177.8(12) . . . . ?
O9 C24 C33 C34 0(2) . . . . ?
O13 C47 C56 C55 179.2(7) . . . . ?
O13 C47 C56 C57 9.4(8) . . . . ?
O15 C14 C15 O18 -175.3(7) . . . . ?
O15 C14 C15 C16 -58.8(11) . . . . ?
O15 C14 C17 O16 85.0(10) . . . . ?
O18 C15 C16 O20 -77.8(11) . . . . ?
O18 C15 C16 C12 163.6(8) . . . . ?
O22 C37 C38 O25 -162.0(7) . . . . ?
O22 C37 C38 C39 -42.2(12) . . . . ?
O22 C37 C40 O23 -65.0(10) . . . . ?
O25 C38 C39 O27 -81.5(10) . . . . ?
O25 C38 C39 C35 161.0(8) . . . . ?
O29 C62 C63 O30 70.4(9) . . . . ?
O32 C61 C62 O29 177.5(7) . . . . ?
O32 C61 C62 C63 61.4(9) . . . . ?
O34 C60 C61 O32 -73.2(9) . . . . ?
O34 C60 C61 C62 171.3(7) . . . . ?
N1 C12 C13 O6 48.0(10) . . . . ?
N1 C12 C13 O15 171.9(7) . . . . ?
N1 C12 C16 O20 72.4(10) . . . . ?
N1 C12 C16 C15 -165.6(9) . . . . ?
N2 C35 C36 O10 53.9(10) . . . . ?
N2 C35 C36 O22 178.8(7) . . . . ?
N2 C35 C39 O27 69.7(9) . . . . ?
N2 C35 C39 C38 -170.8(8) . . . . ?
N3 C58 C59 O14 47.7(9) . . . . ?
N3 C58 C59 O29 172.8(7) . . . . ?
N3 C58 C60 O34 72.0(9) . . . . ?
N3 C58 C60 C61 -168.1(7) . . . . ?
C1 C2 C3 C4 2(2) . . . . ?
C1 C10 C11 N1 -17.8(16) . . . . ?
C2 C1 C10 C9 0.9(17) . . . . ?
C2 C1 C10 C11 -174.4(10) . . . . ?
C2 C3 C4 C5 -179.5(17) . . . . ?
C2 C3 C4 C9 -4(3) . . . . ?
C3 C4 C5 C6 178.3(18) . . . . ?
C3 C4 C9 C8 -177.2(14) . . . . ?
C3 C4 C9 C10 4(2) . . . . ?
C4 C5 C6 C7 0(3) . . . . ?
C4 C9 C10 C1 -2.8(17) . . . . ?
C4 C9 C10 C11 172.4(12) . . . . ?
C5 C4 C9 C8 -1(2) . . . . ?
C5 C4 C9 C10 180.0(15) . . . . ?
C5 C6 C7 C8 -3(3) . . . . ?
C6 C7 C8 C9 4(2) . . . . ?
C7 C8 C9 C4 -2(2) . . . . ?
C7 C8 C9 C10 176.6(13) . . . . ?
C8 C9 C10 C1 178.7(12) . . . . ?
C8 C9 C10 C11 -6.1(18) . . . . ?
C9 C4 C5 C6 3(3) . . . . ?
C9 C10 C11 N1 167.0(10) . . . . ?
C10 C1 C2 C3 -0.3(18) . . . . ?
C11 N1 C12 C13 131.1(9) . . . . ?
C11 N1 C12 C16 -106.8(10) . . . . ?
C12 N1 C11 C10 178.9(9) . . . . ?
C13 O15 C14 C15 69.6(9) . . . . ?
C13 O15 C14 C17 -170.8(7) . . . . ?
C13 C12 C16 O20 -167.0(8) . . . . ?
C13 C12 C16 C15 -45.0(12) . . . . ?
C14 O15 C13 O6 58.6(9) . . . . ?
C14 O15 C13 C12 -63.6(9) . . . . ?
C14 C15 C16 O20 167.7(9) . . . . ?
C14 C15 C16 C12 49.1(12) . . . . ?
C15 O18 C20 O19 5.8(17) . . . . ?
C15 O18 C20 C21 -175.9(10) . . . . ?
C15 C14 C17 O16 -156.1(8) . . . . ?
C16 O20 C22 O21 -9.8(16) . . . . ?
C16 O20 C22 C23 172.5(10) . . . . ?
C16 C12 C13 O6 -74.0(10) . . . . ?
C16 C12 C13 O15 49.9(10) . . . . ?
C17 O16 C18 O17 0.2(17) . . . . ?
C17 O16 C18 C19 -178.2(9) . . . . ?
C17 C14 C15 O18 66.8(10) . . . . ?
C17 C14 C15 C16 -176.6(9) . . . . ?
C18 O16 C17 C14 143.1(9) . . . . ?
C20 O18 C15 C14 -146.8(9) . . . . ?
C20 O18 C15 C16 97.1(11) . . . . ?
C22 O20 C16 C12 -139.7(9) . . . . ?
C22 O20 C16 C15 96.6(11) . . . . ?
C24 C25 C26 C27 -3(2) . . . . ?
C24 C33 C34 N2 15.7(19) . . . . ?
C25 C24 C33 C32 -1.2(19) . . . . ?
C25 C24 C33 C34 176.7(13) . . . . ?
C25 C26 C27 C28 -179.1(12) . . . . ?
C25 C26 C27 C32 -0.2(19) . . . . ?
C26 C27 C28 C29 178.9(12) . . . . ?
C26 C27 C32 C31 -179.0(12) . . . . ?
C26 C27 C32 C33 2.1(13) . . . . ?
C27 C28 C29 C30 0.0 . . . . ?
C27 C32 C33 C24 -1.4(15) . . . . ?
C27 C32 C33 C34 -179.5(9) . . . . ?
C28 C27 C32 C31 0.0 . . . . ?
C28 C27 C32 C33 -179.0(11) . . . . ?
C28 C29 C30 C31 0.0 . . . . ?
C29 C30 C31 C32 0.0 . . . . ?
C30 C31 C32 C27 0.0 . . . . ?
C30 C31 C32 C33 178.9(12) . . . . ?
C31 C32 C33 C24 179.6(9) . . . . ?
C31 C32 C33 C34 1.6(15) . . . . ?
C32 C27 C28 C29 0.0 . . . . ?
C32 C33 C34 N2 -166.3(11) . . . . ?
C33 C24 C25 C26 3(2) . . . . ?
C34 N2 C35 C36 152.6(9) . . . . ?
C34 N2 C35 C39 -89.2(10) . . . . ?
C35 N2 C34 C33 175.0(11) . . . . ?
C36 O22 C37 C38 51.0(11) . . . . ?
C36 O22 C37 C40 171.6(8) . . . . ?
C36 C35 C39 O27 -173.6(8) . . . . ?
C36 C35 C39 C38 -54.0(11) . . . . ?
C37 O22 C36 O10 60.5(10) . . . . ?
C37 O22 C36 C35 -62.5(9) . . . . ?
C37 C38 C39 O27 160.9(9) . . . . ?
C37 C38 C39 C35 43.4(12) . . . . ?
C38 O25 C43 O26 -8.5(19) . . . . ?
C38 O25 C43 C44 178.2(11) . . . . ?
C38 C37 C40 O23 57.7(11) . . . . ?
C39 O27 C45 O28 -2(2) . . . . ?
C39 O27 C45 C46 -179.8(12) . . . . ?
C39 C35 C36 O10 -61.0(11) . . . . ?
C39 C35 C36 O22 63.8(10) . . . . ?
C40 O23 C41 O24 12.4(17) . . . . ?
C40 O23 C41 C42 -164.4(10) . . . . ?
C40 C37 C38 O25 79.8(10) . . . . ?
C40 C37 C38 C39 -160.4(9) . . . . ?
C41 O23 C40 C37 117.5(10) . . . . ?
C43 O25 C38 C37 -141.6(10) . . . . ?
C43 O25 C38 C39 94.2(12) . . . . ?
C45 O27 C39 C35 -138.9(10) . . . . ?
C45 O27 C39 C38 103.6(11) . . . . ?
C48 C47 C56 C55 0.0 . . . . ?
C48 C47 C56 C57 -169.8(7) . . . . ?
C47 C48 C49 C50 0.0 . . . . ?
C47 C56 C55 C50 0.0 . . . . ?
C47 C56 C55 C54 175.3(9) . . . . ?
C47 C56 C57 N3 -20.4(12) . . . . ?
C56 C55 C50 C49 0.0 . . . . ?
C56 C55 C50 C51 177.2(12) . . . . ?
C56 C55 C54 C53 -177.6(10) . . . . ?
C55 C56 C57 N3 169.7(7) . . . . ?
C55 C50 C49 C48 0.0 . . . . ?
C55 C50 C51 C52 5(2) . . . . ?
C50 C55 C54 C53 -2.2(15) . . . . ?
C50 C51 C52 C53 -10(3) . . . . ?
C49 C48 C47 O13 -179.2(7) . . . . ?
C49 C48 C47 C56 0.0 . . . . ?
C49 C50 C51 C52 -178.2(14) . . . . ?
C51 C50 C49 C48 -177.3(11) . . . . ?
C51 C52 C53 C54 10(3) . . . . ?
C52 C53 C54 C55 -4(2) . . . . ?
C54 C55 C50 C49 -175.6(8) . . . . ?
C54 C55 C50 C51 1.6(13) . . . . ?
C57 N3 C58 C59 120.1(9) . . . . ?
C57 N3 C58 C60 -118.7(8) . . . . ?
C57 C56 C55 C50 169.8(7) . . . . ?
C57 C56 C55 C54 -14.9(10) . . . . ?
C58 N3 C57 C56 -178.5(8) . . . . ?
C58 C60 C61 O32 171.6(7) . . . . ?
C58 C60 C61 C62 56.0(9) . . . . ?
C59 O29 C62 C61 67.9(10) . . . . ?
C59 O29 C62 C63 -177.1(8) . . . . ?
C59 C58 C60 O34 -171.2(7) . . . . ?
C59 C58 C60 C61 -51.3(10) . . . . ?
C60 O34 C68 O35 0.0(15) . . . . ?
C60 O34 C68 C69 -179.1(8) . . . . ?
C60 C58 C59 O14 -72.7(10) . . . . ?
C60 C58 C59 O29 52.4(10) . . . . ?
C60 C61 C62 O29 -63.3(9) . . . . ?
C60 C61 C62 C63 -179.5(8) . . . . ?
C61 O32 C66 O33 -5.0(17) . . . . ?
C61 O32 C66 C67 179.9(10) . . . . ?
C61 C62 C63 O30 -174.4(7) . . . . ?
C62 O29 C59 O14 60.0(10) . . . . ?
C62 O29 C59 C58 -61.9(10) . . . . ?
C63 O30 C64 O31 -1.2(15) . . . . ?
C63 O30 C64 C65 -179.9(9) . . . . ?
C64 O30 C63 C62 -111.5(9) . . . . ?
C66 O32 C61 C60 97.9(10) . . . . ?
C66 O32 C61 C62 -144.6(9) . . . . ?
C68 O34 C60 C58 -152.8(8) . . . . ?
C68 O34 C60 C61 90.0(10) . . . . ?
U4 O38 C116 N6 -24.7(13) . . . . ?
U4 O38 C116 C117 157.9(6) . . . . ?
U4 O39 C70 C79 46.8(9) . . . . ?
U4 O39 C70 C71 -131.0(6) . . . . ?
U4 O40 C82 O46 -156.4(5) . . . . ?
U4 O40 C82 C81 -33.4(10) . . . . ?
U4 O45 C105 O53 50.2(9) . . . . ?
U4 O45 C105 C104 174.4(5) . . . . ?
U4 N4 C80 C79 -10.7(15) . . . . ?
U4 N4 C81 C82 -44.1(9) . . . . ?
U4 N4 C81 C83 75.3(9) . . . . ?
U5 O40 C82 O46 46.7(10) . . . . ?
U5 O40 C82 C81 169.7(6) . . . . ?
U5 O44 C93 C94 -165.2(8) . . . . ?
U5 O44 C93 C102 14.1(14) . . . . ?
U5 O45 C105 O53 -146.3(5) . . . . ?
U5 O45 C105 C104 -22.1(10) . . . . ?
U5 N5 C103 C102 -6.0(15) . . . . ?
U5 N5 C104 C105 -41.0(8) . . . . ?
U5 N5 C104 C106 82.7(7) . . . . ?
O38 C116 C117 C118 -172.9(9) . . . . ?
O38 C116 C117 C122 5.1(13) . . . . ?
O44 C93 C102 C101 -179.3(8) . . . . ?
O44 C93 C102 C103 15.7(9) . . . . ?
O46 C85 C86 O47 -54.4(12) . . . . ?
O49 C84 C85 O46 -173.9(8) . . . . ?
O49 C84 C85 C86 66.9(12) . . . . ?
O51 C83 C84 O49 -73.8(10) . . . . ?
O51 C83 C84 C85 172.4(8) . . . . ?
O53 C108 C109 O54 -70.1(9) . . . . ?
O56 C107 C108 O53 -176.5(6) . . . . ?
O56 C107 C108 C109 64.5(9) . . . . ?
O58 C106 C107 O56 -77.1(9) . . . . ?
O58 C106 C107 C108 165.5(8) . . . . ?
N4 C81 C82 O40 48.9(10) . . . . ?
N4 C81 C82 O46 175.7(7) . . . . ?
N4 C81 C83 O51 67.4(10) . . . . ?
N4 C81 C83 C84 -171.1(8) . . . . ?
N5 C104 C105 O45 41.1(10) . . . . ?
N5 C104 C105 O53 167.3(7) . . . . ?
N5 C104 C106 O58 73.3(8) . . . . ?
N5 C104 C106 C107 -167.5(7) . . . . ?
N6 C116 C117 C118 9.9(14) . . . . ?
N6 C116 C117 C122 -172.2(10) . . . . ?
C74 C75 C76 C77 7(4) . . . . ?
C74 C73 C72 C71 -177.7(14) . . . . ?
C75 C74 C73 C78 0(3) . . . . ?
C75 C74 C73 C72 177.3(19) . . . . ?
C75 C76 C77 C78 -8(3) . . . . ?
C76 C77 C78 C79 -173.5(15) . . . . ?
C76 C77 C78 C73 5(2) . . . . ?
C77 C78 C73 C74 -0.9(16) . . . . ?
C77 C78 C73 C72 -178.7(12) . . . . ?
C79 C78 C73 C74 177.8(14) . . . . ?
C79 C78 C73 C72 0.0 . . . . ?
C78 C79 C70 O39 -177.7(8) . . . . ?
C78 C79 C70 C71 0.0 . . . . ?
C78 C79 C80 N4 162.8(9) . . . . ?
C78 C73 C72 C71 0.0 . . . . ?
C73 C74 C75 C76 -3(4) . . . . ?
C73 C72 C71 C70 0.0 . . . . ?
C72 C71 C70 O39 177.8(8) . . . . ?
C72 C71 C70 C79 0.0 . . . . ?
C70 C79 C78 C77 178.7(12) . . . . ?
C70 C79 C78 C73 0.0 . . . . ?
C70 C79 C80 N4 -25.2(14) . . . . ?
C80 N4 C81 C82 124.6(10) . . . . ?
C80 N4 C81 C83 -116.0(10) . . . . ?
C80 C79 C78 C77 -9.5(13) . . . . ?
C80 C79 C78 C73 171.9(8) . . . . ?
C80 C79 C70 O39 10.2(9) . . . . ?
C80 C79 C70 C71 -172.2(8) . . . . ?
C81 N4 C80 C79 -178.1(9) . . . . ?
C81 C83 C84 O49 167.5(8) . . . . ?
C81 C83 C84 C85 53.7(11) . . . . ?
C82 O46 C85 C84 63.6(11) . . . . ?
C82 O46 C85 C86 -173.9(9) . . . . ?
C82 C81 C83 O51 -176.1(8) . . . . ?
C82 C81 C83 C84 -54.6(11) . . . . ?
C83 O51 C91 O52 -2.9(15) . . . . ?
C83 O51 C91 C92 176.1(9) . . . . ?
C83 C81 C82 O40 -71.0(11) . . . . ?
C83 C81 C82 O46 55.8(10) . . . . ?
C83 C84 C85 O46 -56.6(11) . . . . ?
C83 C84 C85 C86 -175.7(10) . . . . ?
C84 O49 C89 O50 -0.3(19) . . . . ?
C84 O49 C89 C90 -177.3(10) . . . . ?
C84 C85 C86 O47 66.4(13) . . . . ?
C85 O46 C82 O40 62.4(10) . . . . ?
C85 O46 C82 C81 -62.4(10) . . . . ?
C86 O47 C87 O48 -9(2) . . . . ?
C86 O47 C87 C88 -175.9(13) . . . . ?
C87 O47 C86 C85 98.2(13) . . . . ?
C89 O49 C84 C83 104.0(11) . . . . ?
C89 O49 C84 C85 -139.7(10) . . . . ?
C91 O51 C83 C81 -144.4(8) . . . . ?
C91 O51 C83 C84 94.0(10) . . . . ?
C96 C95 C94 C93 0.0 . . . . ?
C96 C101 C100 C99 -5.8(15) . . . . ?
C96 C97 C98 C99 -4.0(17) . . . . ?
C95 C96 C101 C102 0.0 . . . . ?
C95 C96 C101 C100 -175.5(8) . . . . ?
C95 C96 C97 C98 -179.8(9) . . . . ?
C95 C94 C93 O44 179.3(8) . . . . ?
C95 C94 C93 C102 0.0 . . . . ?
C94 C93 C102 C101 0.0 . . . . ?
C94 C93 C102 C103 -165.0(7) . . . . ?
C93 C102 C101 C96 0.0 . . . . ?
C93 C102 C101 C100 175.0(9) . . . . ?
C93 C102 C103 N5 -16.7(13) . . . . ?
C102 C101 C100 C99 179.0(10) . . . . ?
C101 C96 C95 C94 0.0 . . . . ?
C101 C96 C97 C98 2.6(14) . . . . ?
C101 C102 C103 N5 178.2(8) . . . . ?
C97 C96 C95 C94 -177.6(8) . . . . ?
C97 C96 C101 C102 177.6(8) . . . . ?
C97 C96 C101 C100 2.1(10) . . . . ?
C97 C98 C99 C100 0.5(18) . . . . ?
C98 C99 C100 C101 4.5(18) . . . . ?
C103 N5 C104 C105 144.7(9) . . . . ?
C103 N5 C104 C106 -91.6(10) . . . . ?
C103 C102 C101 C96 164.9(7) . . . . ?
C103 C102 C101 C100 -20.1(10) . . . . ?
C104 N5 C103 C102 167.0(9) . . . . ?
C104 C106 C107 O56 167.6(7) . . . . ?
C104 C106 C107 C108 50.2(10) . . . . ?
C105 O53 C108 C107 65.9(9) . . . . ?
C105 O53 C108 C109 -172.1(7) . . . . ?
C105 C104 C106 O58 -164.4(7) . . . . ?
C105 C104 C106 C107 -45.2(10) . . . . ?
C106 O58 C114 O59 -11(2) . . . . ?
C106 O58 C114 C115 176.1(11) . . . . ?
C106 C104 C105 O45 -78.0(9) . . . . ?
C106 C104 C105 O53 48.2(9) . . . . ?
C106 C107 C108 O53 -59.9(9) . . . . ?
C106 C107 C108 C109 -178.8(8) . . . . ?
C107 O56 C112 O57 7.7(14) . . . . ?
C107 O56 C112 C113 -169.2(8) . . . . ?
C107 C108 C109 O54 49.2(10) . . . . ?
C108 O53 C105 O45 64.6(10) . . . . ?
C108 O53 C105 C104 -60.1(9) . . . . ?
C109 O54 C110 O55 -3.3(14) . . . . ?
C109 O54 C110 C111 175.9(8) . . . . ?
C110 O54 C109 C108 149.0(8) . . . . ?
C112 O56 C107 C106 101.7(9) . . . . ?
C112 O56 C107 C108 -138.6(8) . . . . ?
C114 O58 C106 C104 -134.2(11) . . . . ?
C114 O58 C106 C107 107.2(11) . . . . ?
C116 C117 C118 C119 177.9(9) . . . . ?
C116 C117 C122 C121 -179.1(11) . . . . ?
C117 C118 C119 C120 2.7(16) . . . . ?
C118 C117 C122 C121 -1.2(18) . . . . ?
C118 C119 C120 C121 -4.2(18) . . . . ?
C119 C120 C121 C122 3(2) . . . . ?
C120 C121 C122 C117 0(2) . . . . ?
C122 C117 C118 C119 0.0(16) . . . . ?
C124 O60 C125 C126 179.8(18) . . . . ?
C125 O60 C124 C123 -171.9(16) . . . . ?
C134 C135 C136 C137 179.6(16) . . . . ?
C139 C140 C135 C134 -179.6(16) . . . . ?
C139 C140 C135 C136 0.0 . . . . ?
C140 C139 C138 C137 0.0 . . . . ?
C140 C135 C136 C137 0.0 . . . . ?
C135 C136 C137 C138 0.0 . . . . ?
C136 C137 C138 C139 0.0 . . . . ?
C138 C139 C140 C135 0.0 . . . . ?
C129 C130 C131 C132 0.0 . . . . ?
C130 C129 C128 C127 -177.4(13) . . . . ?
C130 C129 C128 C133 0.0 . . . . ?
C130 C131 C132 C133 0.0 . . . . ?
C131 C132 C133 C128 0.0 . . . . ?
C132 C133 C128 C127 177.3(13) . . . . ?
C132 C133 C128 C129 0.0 . . . . ?
C128 C129 C130 C131 0.0 . . . . ?

loop_
_twin_individual_id
_twin_individual_mass_fraction_refined
1 0.964(4)
2 0.036(4)

loop_
_exptl_oxdiff_crystal_face_indexfrac_h
_exptl_oxdiff_crystal_face_indexfrac_k
_exptl_oxdiff_crystal_face_indexfrac_l
_exptl_oxdiff_crystal_face_x
_exptl_oxdiff_crystal_face_y
_exptl_oxdiff_crystal_face_z
-0.0001 -4.9999 3.9992 -0.3145 -0.1136 0.1474
2.0000 -0.0000 -4.9999 0.0878 0.1787 0.1325
-2.0000 0.0000 4.9999 -0.0878 -0.1787 -0.1325
0.0000 0.0000 -1.0000 0.0270 0.0078 0.0251
-1.0000 1.0000 -4.9998 0.1998 -0.0142 0.0724
4.0000 -3.0000 4.9995 -0.3531 0.1907 0.0373
-3.0000 2.0000 -4.9996 0.2882 -0.1373 0.0158
-5.0000 5.0000 -2.9992 0.4053 -0.2432 -0.1901
-2.0000 -0.9999 -5.0001 0.1407 -0.1169 0.1680
-5.0000 1.0001 -2.9998 0.2400 -0.3090 0.0081
5.0001 0.9999 5.0001 -0.2113 0.3263 -0.1574
5.0001 -0.0001 2.9999 -0.1987 0.3255 -0.0577
-2.0000 3.0000 5.0004 0.0362 -0.1294 -0.2812
2.0001 3.9999 5.0005 -0.0167 0.1663 -0.3167
5.0001 -0.0001 -2.0000 -0.0638 0.3646 0.0678
-5.0000 1.0001 3.0001 0.0782 -0.3560 -0.1424
-5.0000 3.0000 1.0004 0.2148 -0.3074 -0.1914
0.0000 2.9999 5.0004 -0.0109 0.0102 -0.2741
0.0000 1.0000 5.0001 -0.0936 -0.0227 -0.1750
-0.0000 -1.0000 -5.0001 0.0936 0.0227 0.1750
0.0000 1.0000 -0.9998 0.0683 0.0243 -0.0245
-3.0001 -1.9999 4.9997 -0.1469 -0.2814 -0.0369
